data_7247498
loop_
_publ_author_name
'Tokoro, Yuichiro'
'Nakagawa, Tetsuya'
'Yamamoto, Shin-Ichi'
'Koizumi, Toshio'
'Oyama, Toshiyuki'

_publ_section_title
;
 Probing local structure of glass with orientation-dependent luminescence.
;
_journal_issue 41
_journal_name_full 'Physical chemistry chemical physics : PCCP'
_journal_page_first 28113
_journal_page_last 28118
_journal_paper_doi 10.1039/d3cp03565d
_journal_volume 25
_journal_year 2023
_chemical_absolute_configuration unk
_chemical_formula_moiety '1(C48 H36 O2 Si2)'
_chemical_formula_sum 'C48 H35.787 O2 Si2'
_chemical_formula_weight 700.78
_space_group_crystal_system monoclinic
_space_group_IT_number 4
_space_group_name_Hall 'P 2yb'
_space_group_name_H-M_alt 'P 1 21 1'
_symmetry_Int_Tables_number 4
_atom_sites_solution_primary iterative
_audit_creation_date 2019-03-22
_audit_creation_method
;
Olex2 1.2
(compiled May 18 2018 14:05:52 for OlexSys, GUI svn.r5506)
;
_audit_update_record
;
2019-05-17 deposited with the CCDC.	2023-10-04 downloaded from the CCDC.
;
_cell_angle_alpha 90
_cell_angle_beta 90.5504(2)
_cell_angle_gamma 90
_cell_formula_units_Z 6
_cell_length_a 11.19827(2)
_cell_length_b 27.60749(6)
_cell_length_c 18.08478(4)
_cell_measurement_reflns_used 210534
_cell_measurement_temperature 223
_cell_measurement_theta_max 71.5840
_cell_measurement_theta_min 4.0250
_cell_volume 5590.76(2)
_computing_cell_refinement 'CrysAlisPro 1.171.39.46e (Rigaku OD, 2018)'
_computing_data_collection 'CrysAlisPro 1.171.39.46e (Rigaku OD, 2018)'
_computing_data_reduction 'CrysAlisPro 1.171.39.46e (Rigaku OD, 2018)'
_computing_molecular_graphics 'Olex2 (Dolomanov et al., 2009)'
_computing_publication_material 'Olex2 (Dolomanov et al., 2009)'
_computing_structure_refinement 'olex2.refine (Bourhis et al., 2015)'
_computing_structure_solution 'olex2.solve (Bourhis et al., 2015)'
_diffrn_ambient_temperature 223
_diffrn_detector 'CCD plate'
_diffrn_measured_fraction_theta_full 0.9802
_diffrn_measured_fraction_theta_max 0.9796
_diffrn_measurement_details
;
List of Runs (angles in degrees, time in seconds):

  # Type    Start    End  Width  t~exp~   \w     \q     \k     \f   Frames
#--------------------------------------------------------------------------
  1  \w    -43.00 134.00   0.50    1.04    --   45.50  13.00-131.00  354
  2  \w      9.00 188.00   0.50    4.17    --   98.30  13.00-131.00  358
  3  \w      9.00 188.00   0.50    4.17    --   98.30 -13.00  56.00  358
  4  \w    -43.00  75.00   0.50    1.04    --   45.50 -57.00   0.00  236
  5  \w    -43.00 134.00   0.50    1.04    --   45.50 -13.00  56.00  354
  6  \w      4.00 134.00   0.50    1.04    --   45.50  82.00  30.00  260
  7  \w     16.00 134.00   0.50    1.04    --   45.50  57.00-150.00  236
  8  \w      7.00 134.00   0.50    1.04    --   45.50  77.00   0.00  254
  9  \w     16.00 134.00   0.50    1.04    --   45.50  57.00 -60.00  236
 10  \w    -43.00  75.00   0.50    1.04    --   45.50 -57.00-180.00  236
 11  \w      4.00 134.00   0.50    1.04    --   45.50  82.00 -60.00  260
 12  \w      7.00 134.00   0.50    1.04    --   45.50  38.00-120.00  254
 13  \w     59.00 188.00   0.50    4.17    --   98.30  77.00-120.00  258
 14  \w     56.00 188.00   0.50    4.17    --   98.30  82.00 -90.00  264
 15  \w     56.00 188.00   0.50    4.17    --   98.30  82.00 -91.53  264
 16  \w     56.00 188.00   0.50    4.17    --   98.30  82.00-120.00  264
 17  \w     56.00 188.00   0.50    4.17    --   98.30  82.00 -30.00  264
 18  \w      9.00 130.00   0.50    4.17    --   98.30 -61.00-120.00  242
 19  \w     59.00 188.00   0.50    4.17    --   98.30  76.00  17.86  258
 20  \w      9.00 138.00   0.50    4.17    --   98.30 -77.00 -60.00  258
 21  \w     59.00 188.00   0.50    4.17    --   98.30  77.00 -30.00  258
 22  \w     59.00 188.00   0.50    4.17    --   98.30  77.00   0.00  258
 23  \w     56.00 188.00   0.50    4.17    --   98.30  81.00 -70.17  264
 24  \w     58.00 188.00   0.50    4.17    --   98.30  78.00 -96.40  260
 25  \w     59.00 188.00   0.50    4.17    --   98.30  77.00 -60.00  258
 26  \w     59.00 188.00   0.50    4.17    --   98.30  77.00 -90.00  258
 27  \w     56.00 188.00   0.50    4.17    --   98.30  82.00 -60.00  264
 28  \w     67.00 188.00   0.50    4.17    --   98.30  61.00-120.00  242
 29  \w      9.00 141.00   0.50    4.17    --   98.30 -82.00-120.00  264
 30  \w     59.00 188.00   0.50    4.17    --   98.30  77.00  30.00  258
 31  \w     56.00 188.00   0.50    4.17    --   98.30  82.00   0.00  264
 32  \w      9.00 141.00   0.50    4.17    --   98.30 -82.00 -60.00  264
 33  \w     58.00 188.00   0.50    4.17    --   98.30  78.00 -18.13  260
 34  \w     16.00 134.00   0.50    1.04    --   45.50  57.00  30.00  236
 35  \w      4.00 134.00   0.50    1.04    --   45.50  82.00   0.00  260
 36  \w     16.00 134.00   0.50    1.04    --   45.50  57.00   0.00  236
 37  \w    -43.00  87.00   0.50    1.04    --   45.50 -82.00 120.00  260
 38  \w    -43.00  87.00   0.50    1.04    --   45.50 -82.00   0.00  260
 39  \w      4.00 134.00   0.50    1.04    --   45.50  82.00-150.00  260
 40  \w      4.00 134.00   0.50    1.04    --   45.50  82.00  90.00  260
 41  \w      7.00 134.00   0.50    1.04    --   45.50  77.00  60.00  254
 42  \w    -43.00  87.00   0.50    1.04    --   45.50 -82.00-180.00  260
 43  \w      7.00 134.00   0.50    1.04    --   45.50  77.00-180.00  254
 44  \w      7.00 134.00   0.50    1.04    --   45.50  77.00 120.00  254
 45  \w      4.00 134.00   0.50    1.04    --   45.50  82.00-180.00  260
 46  \w     56.00 188.00   0.50    4.17    --   98.30  82.00 120.00  264
 47  \w      9.00 141.00   0.50    4.17    --   98.30 -82.00  60.00  264
 48  \w     56.00 188.00   0.50    4.17    --   98.30  82.00-180.00  264
 49  \w     52.00 188.00   0.50    4.17    --   98.30  30.00 150.00  272
 50  \w     56.00 188.00   0.50    4.17    --   98.30  82.00  30.00  264
 51  \w     56.00 188.00   0.50    4.17    --   98.30  82.00-150.00  264
 52  \w      9.00 141.00   0.50    4.17    --   98.30 -82.00 150.00  264
 53  \w     59.00 188.00   0.50    4.17    --   98.30  77.00  60.00  258
 54  \w     59.00 188.00   0.50    4.17    --   98.30  76.00-155.46  258
 55  \w      9.00 141.00   0.50    4.17    --   98.30 -82.00   0.00  264
 56  \w     56.00 188.00   0.50    4.17    --   98.30  82.00  90.00  264
 57  \w     59.00 188.00   0.50    4.17    --   98.30  77.00-150.00  258
 58  \w     61.00 188.00   0.50    4.17    --   98.30  73.00 175.39  254
 59  \w     59.00 188.00   0.50    4.17    --   98.30  77.00 150.00  258
 60  \w     56.00 188.00   0.50    4.17    --   98.30  82.00 150.00  264
 61  \w     56.00 188.00   0.50    4.17    --   98.30  82.00  60.00  264
 62  \w     59.00 188.00   0.50    4.17    --   98.30  77.00  90.00  258
 63  \w     59.00 188.00   0.50    4.17    --   98.30  77.00 120.00  258
 64  \w     59.00 188.00   0.50    4.17    --   98.30  77.00-180.00  258
 65  \w     60.00 188.00   0.50    4.17    --   98.30  75.00  85.86  256
 66  \w     57.00 188.00   0.50    4.17    --   98.30  79.00  73.18  262
 67  \w     67.00 188.00   0.50    4.17    --   98.30  61.00 150.00  242
 68  \w      9.00 141.00   0.50    4.17    --   98.30 -82.00-180.00  264
 69  \w      9.00 141.00   0.50    4.17    --   98.30 -82.00  90.00  264
 70  \w    -43.00 134.00   0.50    1.04    --   45.50 -13.00  56.00  354
 71  \w    -43.00 134.00   0.50    1.04    --   45.50  19.00-120.00  354
 72  \w    -43.00 134.00   0.50    1.04    --   45.50  19.00 -60.00  354
 73  \w    -43.00 134.00   0.50    1.04    --   45.50  19.00-180.00  354
 74  \w    -43.00 134.00   0.50    1.04    --   45.50  13.00-131.00  354
 75  \w    -43.00 134.00   0.50    1.04    --   45.50  19.00 -90.00  354
 76  \w    -43.00 134.00   0.50    1.04    --   45.50 -13.00  56.00  354
 77  \w    -43.00 134.00   0.50    1.04    --   45.50  13.00-131.00  354
 78  \w    -43.00 134.00   0.50    1.04    --   45.50  19.00 -30.00  354
 79  \w    -43.00 134.00   0.50    1.04    --   45.50  19.00   0.00  354
 80  \w    -43.00 134.00   0.50    1.04    --   45.50  19.00  30.00  354
 81  \w    -43.00 134.00   0.50    1.04    --   45.50  19.00-150.00  354
 82  \w      9.00 141.00   0.50    4.17    --   98.30 -82.00 120.00  264
 83  \w      9.00 141.00   0.50    4.17    --   98.30 -82.00  30.00  264
 84  \w     63.00 188.00   0.50    4.17    --   98.30  70.00 110.40  250
 85  \w      9.00 141.00   0.50    4.17    --   98.30 -82.00 -30.00  264
 86  \w      9.00 141.00   0.50    4.17    --   98.30 -82.00 -90.00  264
 87  \w      9.00 141.00   0.50    4.17    --   98.30 -82.00-150.00  264
 88  \w      9.00 130.00   0.50    4.17    --   98.30 -61.00 -90.00  242
;
_diffrn_measurement_device 'four-circle diffractometer'
_diffrn_measurement_device_type 'XtaLAB AFC12 (RINC): Kappa dual home/near'
_diffrn_measurement_method '\w scans'
_diffrn_orient_matrix_type 'CrysAlisPro convention (1999,Acta A55,543-557)'
_diffrn_orient_matrix_UB_11 0.1335812000
_diffrn_orient_matrix_UB_12 0.0074620000
_diffrn_orient_matrix_UB_13 -0.0161551000
_diffrn_orient_matrix_UB_21 -0.0255743000
_diffrn_orient_matrix_UB_22 -0.0057437000
_diffrn_orient_matrix_UB_23 -0.0833940000
_diffrn_orient_matrix_UB_31 -0.0207870000
_diffrn_orient_matrix_UB_32 0.0549945000
_diffrn_orient_matrix_UB_33 -0.0065333000
_diffrn_radiation_monochromator mirror
_diffrn_radiation_probe x-ray
_diffrn_radiation_type 'Cu K\a'
_diffrn_radiation_wavelength 1.54184
_diffrn_reflns_av_R_equivalents 0.0864
_diffrn_reflns_av_unetI/netI 0.0269
_diffrn_reflns_limit_h_max 13
_diffrn_reflns_limit_h_min -13
_diffrn_reflns_limit_k_max 33
_diffrn_reflns_limit_k_min -32
_diffrn_reflns_limit_l_max 22
_diffrn_reflns_limit_l_min -22
_diffrn_reflns_number 427146
_diffrn_reflns_theta_full 71.9060
_diffrn_reflns_theta_max 71.91
_diffrn_reflns_theta_min 3.95
_diffrn_source 'micro-focus sealed X-ray tube'
_diffrn_source_type 'Rigaku (Cu) X-ray Source'
_exptl_absorpt_coefficient_mu 1.168
_exptl_absorpt_correction_T_max 1.00000
_exptl_absorpt_correction_T_min 0.45427
_exptl_absorpt_correction_type multi-scan
_exptl_absorpt_process_details
;
CrysAlisPro 1.171.39.46e (Rigaku Oxford Diffraction, 2018)
Empirical absorption correction using spherical harmonics,
 implemented in SCALE3 ABSPACK scaling algorithm.
;
_exptl_crystal_colour 'transparent yellow'
_exptl_crystal_density_diffrn 1.2487
_exptl_crystal_description block
_exptl_crystal_F_000 2215.6823
_exptl_crystal_size_max 0.283
_exptl_crystal_size_mid 0.212
_exptl_crystal_size_min 0.157
_refine_diff_density_max 0.3426
_refine_diff_density_min -0.3567
_refine_diff_density_rms 0.0296
_refine_ls_abs_structure_details 'Flack, H. D. (1983). Acta Cryst. A39, 876-881.'
_refine_ls_abs_structure_Flack -0.008(9)
_refine_ls_d_res_high 0.8110
_refine_ls_d_res_low 11.1978
_refine_ls_extinction_expression Fc^*^=kFc[1+0.001xFc^2^\l^3^/sin(2\q)]^-1/4^
_refine_ls_goodness_of_fit_ref 1.0446
_refine_ls_hydrogen_treatment mixed
_refine_ls_matrix_type full
_refine_ls_number_constraints 212
_refine_ls_number_parameters 1576
_refine_ls_number_reflns 21511
_refine_ls_number_restraints 209
_refine_ls_restrained_S_all 1.0391
_refine_ls_R_factor_all 0.0365
_refine_ls_R_factor_gt 0.0358
_refine_ls_shift/su_max 0.0001
_refine_ls_shift/su_mean 0.0000
_refine_ls_structure_factor_coef Fsqd
_refine_ls_weighting_details 'w=1/[\s^2^(Fo^2^)+(0.0647P)^2^+0.5791P] where P=(Fo^2^+2Fc^2^)/3'
_refine_ls_weighting_scheme calc
_refine_ls_wR_factor_gt 0.1006
_refine_ls_wR_factor_ref 0.1014
_reflns_Friedel_coverage 0.963
_reflns_limit_h_max 13
_reflns_limit_h_min -13
_reflns_limit_k_max 33
_reflns_limit_k_min -32
_reflns_limit_l_max 22
_reflns_limit_l_min -22
_reflns_number_gt 20973
_reflns_number_total 21511
_reflns_threshold_expression I>=2u(I)
_cod_data_source_file d3cp03565d3.cif
_cod_data_source_block yt4_142_190125
_cod_depositor_comments 'Adding full bibliography for 7247498--7247501.cif.'
_cod_original_sg_symbol_Hall ' P 2yb'
_cod_database_code 7247498
_chemical_oxdiff_formula C48H36O2Si2
_reflns_odcompleteness_completeness 99.94
_reflns_odcompleteness_iscentric 1
_reflns_odcompleteness_theta 66.97
_olex2_refinement_description
;
1. Fixed Uiso
 At 1.2 times of:
  All C(H) groups, All C(H,H) groups
2. Restrained distances
 Si4-H4a = Si4-H4b = Si1-H1a = Si1-H1b = Si3-H7da = Si3-H0ea = Si2-H9da = Si2-
 H8da
 1.415 with sigma of 0.02
 H5fa-Si6 = Si6-H6fa
 1.415 with sigma of 0.02
 H4fa-Si5 = Si5-H3fa
 1.415 with sigma of 0.02
 Si1a-C33
 1.89 with sigma of 0.003
 C3da-Si1a
 1.89 with sigma of 0.006
 O12-C7da
 2.36 with sigma of 0.002
 C8da-C51
 2.38 with sigma of 0.004
3. Uiso/Uaniso restraints and constraints
C7ca \\sim C6ca \\sim C5ca \\sim C0da \\sim C9ca \\sim C8ca \\sim C1da \\sim
Si0a: within 1.7A with sigma of 0.004 and sigma for terminal atoms of 0.008
C7da \\sim C6da \\sim C5da \\sim C4da \\sim C2da \\sim C3da \\sim Si1a \\sim
C8da: within 1.7A with sigma of 0.004 and sigma for terminal atoms of 0.008
Uanis(Si0a) \\sim Ueq, Uanis(C5ca) \\sim Ueq, Uanis(C0da) \\sim Ueq,
Uanis(C9ca) \\sim Ueq, Uanis(C8ca) \\sim Ueq, Uanis(C7ca) \\sim Ueq,
Uanis(C6ca) \\sim Ueq, Uanis(C1da) \\sim Ueq, Uanis(Si1a) \\sim Ueq,
Uanis(C3da) \\sim Ueq, Uanis(C2da) \\sim Ueq, Uanis(C4da) \\sim Ueq,
Uanis(C5da) \\sim Ueq, Uanis(C6da) \\sim Ueq, Uanis(C7da) \\sim Ueq,
Uanis(C8da) \\sim Ueq: with sigma of 0.1 and sigma for terminal atoms of 0.2
4. Others
 Sof(Si1a)=Sof(C3da)=Sof(C2da)=Sof(H7ea)=Sof(C4da)=Sof(H8ea)=Sof(C5da)=
 Sof(H9ea)=Sof(C6da)=Sof(H0fa)=Sof(C7da)=Sof(C8da)=Sof(H1fa)=Sof(H2fa)=1-FVAR(1)
 Sof(Si5)=Sof(C69)=Sof(C104)=Sof(Ho)=Sof(C4ca)=Sof(H7ca)=Sof(C3ca)=Sof(H6da)=
 Sof(C2ca)=Sof(H4da)=Sof(C119)=Sof(C138)=Sof(Hz)=Sof(H0aa)=Sof(H3fa)=Sof(H4fa)=
 FVAR(1)
 Sof(Si0a)=Sof(C5ca)=Sof(C0da)=Sof(H4ea)=Sof(C9ca)=Sof(H3ea)=Sof(C8ca)=
 Sof(H2ea)=Sof(C7ca)=Sof(H1ea)=Sof(C6ca)=Sof(C1da)=Sof(H5ea)=Sof(H6ea)=1-FVAR(2)
 Sof(Si6)=Sof(C61)=Sof(C106)=Sof(C114)=Sof(Ht)=Sof(C6ba)=Sof(H4ca)=Sof(C5ba)=
 Sof(H2da)=Sof(C153)=Sof(H5aa)=Sof(C108)=Sof(Hp)=Sof(Hq)=Sof(H5fa)=Sof(H6fa)=
 FVAR(2)
5.a Secondary CH2 refined with riding coordinates:
 C38(H38a,H38b), C54(H54a,H54b), C59(Hb,Hc), C108(Hp,Hq), C124(Hw,Hx), C138(Hz,
 H0aa), C1da(H5ea,H6ea), C8da(H1fa,H2fa)
5.b Aromatic/amide H refined with riding coordinates:
 C17(H17), C30(H30), C35(H35), C40(H40), C45(H45), C48(H), C52(H52), C56(H56),
 C57(H57), C58(Ha), C60(H60), C62(Hd), C65(H65), C67(He), C71(H71), C73(Hf),
 C75(Hg), C77(H77), C79(H79), C82(Hh), C84(Hi), C86(Hj), C87(H87), C89(H89),
 C91(H91), C93(Hk), C94(Hl), C99(Hm), C102(Hn), C104(Ho), C112(Hr), C113(Hs),
 C114(Ht), C115(H115), C117(Hu), C118(H118), C120(Hv), C123(H123), C126(H126),
 C127(H127), C128(H128), C129(H129), C130(H130), C131(H131), C132(Hy),
 C133(H133), C141(H1aa), C143(H2aa), C145(H3aa), C149(H4aa), C150(H150),
 C152(H152), C153(H5aa), C155(H6aa), C156(H7aa), C6(H8aa), C7(H9aa), C8(H0ba),
 C4aa(H1ba), C1aa(H2ba), C2aa(H3ba), C5aa(H4ba), C0aa(H5ba), C6aa(H6ba),
 C3aa(H7ba), C9ba(H8ba), C8aa(H9ba), C3ba(H0ca), C9aa(H1ca), C0ba(H2ca),
 C7aa(H3ca), C6ba(H4ca), C0ca(H5ca), C7ba(H6ca), C4ca(H7ca), C1ca(H8ca),
 C12(H9ca), C4ba(H0da), C2ba(H1da), C5ba(H2da), C8ba(H3da), C2ca(H4da),
 C1ba(H5da), C3ca(H6da), C7ca(H1ea), C8ca(H2ea), C9ca(H3ea), C0da(H4ea),
 C2da(H7ea), C4da(H8ea), C5da(H9ea), C6da(H0fa)
5.c Fitted hexagon refined as free rotating group:
 C5ca(C6ca,C7ca,C8ca,C9ca,C0da), C7da(C3da,C2da,C4da,C5da,C6da)
;
_olex2_submission_special_instructions 'No special instructions were received'
_oxdiff_exptl_absorpt_empirical_details
;
Empirical correction (ABSPACK) includes:
- Absorption correction using spherical harmonics
- Frame scaling
;
_oxdiff_exptl_absorpt_empirical_full_max 1.982
_oxdiff_exptl_absorpt_empirical_full_min 0.525

loop_
_space_group_symop_id
_space_group_symop_operation_xyz
1 x,y,z
2 -x,y+1/2,-z

loop_
_atom_site_label
_atom_site_type_symbol
_atom_site_fract_x
_atom_site_fract_y
_atom_site_fract_z
_atom_site_U_iso_or_equiv
_atom_site_adp_type
_atom_site_occupancy
_atom_site_refinement_flags_posn
_atom_site_refinement_flags_adp
_atom_site_disorder_group
Si1 Si -0.53154(5) -0.48985(2) -0.51917(3) 0.05032(11) Uani 1.000000 D . .
Si2 Si -0.22243(5) -0.84063(2) -0.66853(3) 0.05252(12) Uani 1.000000 D . .
Si3 Si -0.21741(5) -0.40415(2) -0.33063(3) 0.05558(13) Uani 1.000000 D . .
Si4 Si -0.46968(5) -0.25063(2) -0.51396(3) 0.05187(12) Uani 1.000000 D . .
Si5 Si -0.25667(5) -0.60105(2) -0.65809(3) 0.04299(19) Uani 0.823(2) D . 1
Si6 Si -0.22664(6) -0.63842(3) -0.41600(3) 0.0562(2) Uani 0.858(2) D . 1
O7 O -0.08276(11) -0.76100(5) -0.82582(8) 0.0533(3) Uani 1.000000 . . .
O8 O -0.52389(10) -0.30009(5) -0.70992(7) 0.0477(3) Uani 1.000000 . . .
O9 O -0.07075(11) -0.47788(5) -0.18178(8) 0.0563(3) Uani 1.000000 . . .
O10 O -0.15802(12) -0.61569(5) -0.21101(7) 0.0567(3) Uani 1.000000 . . .
O11 O -0.46969(10) -0.44023(5) -0.70817(7) 0.0489(3) Uani 1.000000 . . .
O12 O -0.13826(12) -0.61664(5) -0.80078(7) 0.0532(3) Uani 1.000000 D . .
C13 C -0.35317(14) -0.34752(6) -0.83106(10) 0.0424(3) Uani 1.000000 . . .
C14 C -0.49119(15) -0.31801(7) -0.52566(9) 0.0442(3) Uani 1.000000 . . .
C15 C -0.38764(14) -0.41289(6) -0.74517(9) 0.0415(3) Uani 1.000000 . . .
C16 C -0.39783(14) -0.39941(7) -0.52790(9) 0.0434(3) Uani 1.000000 . . .
C17 C -0.73137(15) -0.31990(7) -0.73964(10) 0.0472(4) Uani 1.000000 . . .
H17 H -0.75953(15) -0.29519(7) -0.70950(10) 0.0566(4) Uiso 1.000000 R . .
C18 C -0.12155(15) -0.74548(7) -0.63820(9) 0.0454(4) Uani 1.000000 . . .
C19 C -0.11182(16) -0.49703(7) -0.36965(10) 0.0495(4) Uani 1.000000 . . .
C20 C -0.60462(14) -0.34071(7) -0.52815(9) 0.0434(3) Uani 1.000000 . . .
C21 C -0.12471(15) -0.67533(6) -0.89551(9) 0.0436(3) Uani 1.000000 . . .
C22 C -0.56345(13) -0.36590(6) -0.78770(9) 0.0386(3) Uani 1.000000 . . .
C23 C -0.17724(15) -0.70071(7) -0.95684(10) 0.0472(4) Uani 1.000000 . . .
C24 C -0.51080(15) -0.42220(7) -0.52823(9) 0.0434(3) Uani 1.000000 . . .
C25 C -0.43239(13) -0.37570(6) -0.78786(9) 0.0390(3) Uani 1.000000 . . .
C26 C -0.21474(16) -0.47176(7) -0.34745(10) 0.0493(4) Uani 1.000000 . . .
C27 C -0.61306(14) -0.39256(7) -0.53171(9) 0.0442(4) Uani 1.000000 . . .
C30 C -0.26343(15) -0.42166(7) -0.73946(10) 0.0497(4) Uani 1.000000 . . .
H30 H -0.23440(15) -0.44617(7) -0.70893(10) 0.0596(5) Uiso 1.000000 R . .
C32 C -0.12662(15) -0.69316(7) -0.63884(11) 0.0482(4) Uani 1.000000 . . .
C33 C -0.23544(16) -0.66789(6) -0.65206(11) 0.0503(4) Uani 1.000000 D . .
C34 C -0.45104(16) -0.22367(7) -0.66896(10) 0.0472(4) Uani 1.000000 . . .
C35 C -0.71270(16) -0.31355(8) -0.52799(12) 0.0551(4) Uani 1.000000 . . .
H35 H -0.70849(16) -0.28001(8) -0.52389(12) 0.0661(5) Uiso 1.000000 R . .
C37 C -0.64444(13) -0.39492(6) -0.82926(9) 0.0406(3) Uani 1.000000 . . .
C38 C -0.56053(16) -0.25306(7) -0.68630(10) 0.0478(4) Uani 1.000000 . . .
H38a H -0.60698(16) -0.23743(7) -0.72506(10) 0.0574(5) Uiso 1.000000 R . .
H38b H -0.60991(16) -0.25571(7) -0.64271(10) 0.0574(5) Uiso 1.000000 R . .
C39 C -0.33348(15) -0.74808(7) -0.66757(9) 0.0450(4) Uani 1.000000 . . .
C40 C -0.28907(16) -0.42655(8) -0.52707(12) 0.0569(4) Uani 1.000000 . . .
H40 H -0.29291(16) -0.46018(8) -0.52508(12) 0.0683(5) Uiso 1.000000 R . .
C43 C -0.38880(14) -0.34755(7) -0.52856(9) 0.0460(4) Uani 1.000000 . . .
C44 C -0.60710(13) -0.32822(6) -0.74574(9) 0.0400(3) Uani 1.000000 . . .
C45 C -0.18081(18) -0.40491(10) -0.52909(16) 0.0735(6) Uani 1.000000 . . .
H45 H -0.11193(18) -0.42373(10) -0.52843(16) 0.0882(8) Uiso 1.000000 R . .
C46 C -0.13435(15) -0.56025(7) -0.11467(9) 0.0444(3) Uani 1.000000 . . .
C47 C -0.33908(15) -0.69630(7) -0.66424(10) 0.0456(4) Uani 1.000000 . . .
C48 C 0.00124(19) -0.47341(9) -0.37863(13) 0.0640(5) Uani 1.000000 . . .
H H 0.00540(19) -0.44006(9) -0.37182(13) 0.0768(6) Uiso 1.000000 R . .
C50 C -0.32179(16) -0.49848(7) -0.33792(10) 0.0468(4) Uani 1.000000 . . .
C51 C -0.18925(17) -0.63980(7) -0.86092(10) 0.0516(4) Uani 1.000000 D . .
C52 C -0.73026(16) -0.41332(8) -0.53855(13) 0.0601(5) Uani 1.000000 . . .
H52 H -0.73801(16) -0.44677(8) -0.54235(13) 0.0722(6) Uiso 1.000000 R . .
C53 C -0.22472(15) -0.77286(7) -0.65513(10) 0.0463(4) Uani 1.000000 . . .
C54 C -0.43576(16) -0.48850(7) -0.68832(10) 0.0496(4) Uani 1.000000 . . .
H54a H -0.39071(16) -0.50313(7) -0.72805(10) 0.0595(5) Uiso 1.000000 R . .
H54b H -0.38564(16) -0.48791(7) -0.64428(10) 0.0595(5) Uiso 1.000000 R . .
C55 C -0.17621(18) -0.83898(7) -0.82597(12) 0.0567(4) Uani 1.000000 . . .
C56 C -0.27159(17) -0.32660(8) -0.53176(14) 0.0635(5) Uani 1.000000 . . .
H56 H -0.26394(17) -0.29308(8) -0.53360(14) 0.0762(6) Uiso 1.000000 R . .
C57 C -0.18661(15) -0.39371(8) -0.77930(11) 0.0528(4) Uani 1.000000 . . .
H57 H -0.10487(15) -0.39903(8) -0.77465(11) 0.0633(5) Uiso 1.000000 R . .
C58 C -0.45469(17) -0.67390(8) -0.67371(11) 0.0554(4) Uani 1.000000 . . .
Ha H -0.46064(17) -0.64038(8) -0.67017(11) 0.0664(5) Uiso 1.000000 R . .
C59 C -0.04542(19) -0.42803(8) -0.18803(14) 0.0626(5) Uani 1.000000 . . .
Hb H 0.01565(19) -0.41883(8) -0.15231(14) 0.0751(6) Uiso 1.000000 R . .
Hc H -0.01637(19) -0.42082(8) -0.23717(14) 0.0751(6) Uiso 1.000000 R . .
C60 C -0.3930(2) -0.20020(9) -0.72655(13) 0.0650(5) Uani 1.000000 . . .
H60 H -0.4223(2) -0.20320(9) -0.77462(13) 0.0780(6) Uiso 1.000000 R . .
C61 C -0.1371(2) -0.68598(8) -0.28344(14) 0.0469(5) Uani 0.858(2) . . 1
C62 C -0.53137(19) -0.50038(9) -0.30342(14) 0.0672(6) Uani 1.000000 . . .
Hd H -0.59877(19) -0.48431(9) -0.28649(14) 0.0806(7) Uiso 1.000000 R . .
C63 C -0.32715(16) -0.54936(7) -0.35390(10) 0.0477(4) Uani 1.000000 . . .
C65 C -0.82084(17) -0.33468(9) -0.53357(15) 0.0676(6) Uani 1.000000 . . .
H65 H -0.88956(17) -0.31576(9) -0.53343(15) 0.0812(7) Uiso 1.000000 R . .
C67 C -0.00870(17) -0.76756(8) -0.62039(12) 0.0566(4) Uani 1.000000 . . .
He H -0.00417(17) -0.80118(8) -0.61856(12) 0.0679(5) Uiso 1.000000 R . .
C69 C -0.12826(19) -0.55789(7) -0.66577(11) 0.0399(4) Uani 0.823(2) . . 1
C70 C -0.22782(15) -0.35728(7) -0.82693(11) 0.0485(4) Uani 1.000000 . . .
C71 C -0.80925(14) -0.34830(7) -0.77819(11) 0.0497(4) Uani 1.000000 . . .
H71 H -0.89081(14) -0.34298(7) -0.77338(11) 0.0596(5) Uiso 1.000000 R . .
C73 C -0.11008(16) -0.50314(7) -0.00888(10) 0.0490(4) Uani 1.000000 . . .
Hf H -0.02854(16) -0.50115(7) -0.01768(10) 0.0589(5) Uiso 1.000000 R . .
C74 C -0.11592(17) -0.54794(7) -0.38431(10) 0.0516(4) Uani 1.000000 . . .
C75 C -0.35789(19) -0.65306(12) -0.94187(14) 0.0770(7) Uani 1.000000 . . .
Hg H -0.43521(19) -0.64522(12) -0.95679(14) 0.0924(8) Uiso 1.000000 R . .
C77 C -0.39392(17) -0.31115(7) -0.88022(12) 0.0550(4) Uani 1.000000 . . .
H77 H -0.47499(17) -0.30396(7) -0.88271(12) 0.0660(5) Uiso 1.000000 R . .
C79 C -0.6009(2) -0.54169(9) -0.73262(12) 0.0651(5) Uani 1.000000 . . .
H79 H -0.5686(2) -0.53938(9) -0.77967(12) 0.0781(6) Uiso 1.000000 R . .
C80 C -0.20893(17) -0.59031(8) -0.15447(11) 0.0538(4) Uani 1.000000 . . .
C81 C -0.18135(15) -0.53328(7) -0.05462(10) 0.0469(4) Uani 1.000000 . . .
C82 C -0.44010(18) -0.57324(7) -0.34355(12) 0.0570(5) Uani 1.000000 . . .
Hh H -0.44616(18) -0.60611(7) -0.35420(12) 0.0684(5) Uiso 1.000000 R . .
C83 C -0.40698(16) -0.21946(7) -0.59721(10) 0.0492(4) Uani 1.000000 . . .
C84 C -0.44177(17) -0.77377(8) -0.68260(12) 0.0574(5) Uani 1.000000 . . .
Hi H -0.43916(17) -0.80737(8) -0.68604(12) 0.0689(5) Uiso 1.000000 R . .
C85 C -0.54587(16) -0.51739(7) -0.67418(10) 0.0473(4) Uani 1.000000 . . .
C86 C -0.42789(18) -0.47558(8) -0.31277(13) 0.0620(5) Uani 1.000000 . . .
Hj H -0.42625(18) -0.44259(8) -0.30242(13) 0.0744(6) Uiso 1.000000 R . .
C87 C -0.15115(18) -0.33032(8) -0.87319(14) 0.0636(5) Uani 1.000000 . . .
H87 H -0.06944(18) -0.33625(8) -0.87111(14) 0.0764(6) Uiso 1.000000 R . .
C89 C -0.80845(18) -0.44920(9) -0.91327(15) 0.0697(6) Uani 1.000000 . . .
H89 H -0.86225(18) -0.46727(9) -0.94140(15) 0.0837(7) Uiso 1.000000 R . .
C91 C -0.7027(2) -0.56920(9) -0.72232(15) 0.0726(6) Uani 1.000000 . . .
H91 H -0.7389(2) -0.58484(9) -0.76215(15) 0.0871(7) Uiso 1.000000 R . .
C93 C -0.2050(2) -0.85064(10) -0.89871(15) 0.0756(6) Uani 1.000000 . . .
Hk H -0.1584(2) -0.83871(10) -0.93688(15) 0.0907(7) Uiso 1.000000 R . .
C94 C -0.55437(18) -0.69992(9) -0.68752(13) 0.0619(5) Uani 1.000000 . . .
Hl H -0.62724(18) -0.68426(9) -0.69408(13) 0.0742(6) Uiso 1.000000 R . .
C97 C -0.76981(14) -0.38547(7) -0.82511(10) 0.0454(4) Uani 1.000000 . . .
C99 C -0.33231(19) -0.59273(10) -0.13847(14) 0.0749(7) Uani 1.000000 . . .
Hm H -0.38206(19) -0.61274(10) -0.16638(14) 0.0899(8) Uiso 1.000000 R . .
C102 C -0.01837(18) -0.66764(8) -0.62448(15) 0.0668(6) Uani 1.000000 . . .
Hn H -0.01909(18) -0.63397(8) -0.62598(15) 0.0801(7) Uiso 1.000000 R . .
C104 C -0.0819(2) -0.53513(9) -0.60349(14) 0.0534(6) Uani 0.823(2) . . 1
Ho H -0.1106(2) -0.54402(9) -0.55735(14) 0.0641(7) Uiso 0.823(2) R . 1
C106 C -0.1337(2) -0.68222(8) -0.36016(13) 0.0482(6) Uani 0.858(2) . . 1
C108 C -0.22214(19) -0.65638(8) -0.23832(12) 0.0504(5) Uani 0.858(2) . . 1
Hp H -0.25256(19) -0.67546(8) -0.19760(12) 0.0605(6) Uiso 0.858(2) R . 1
Hq H -0.28911(19) -0.64585(8) -0.26871(12) 0.0605(6) Uiso 0.858(2) R . 1
C109 C -0.29528(17) -0.68968(9) -0.97973(11) 0.0615(5) Uani 1.000000 . . .
C112 C -0.53722(19) -0.54969(8) -0.31899(13) 0.0623(5) Uani 1.000000 . . .
Hr H -0.60843(19) -0.56641(8) -0.31243(13) 0.0747(6) Uiso 1.000000 R . .
C113 C -0.3784(2) -0.56596(12) -0.08252(15) 0.0845(9) Uani 1.000000 . . .
Hs H -0.4598(2) -0.56747(12) -0.07325(15) 0.1014(10) Uiso 1.000000 R . .
C114 C -0.0546(3) -0.71261(11) -0.39852(18) 0.0621(7) Uani 0.858(2) . . 1
Ht H -0.0525(3) -0.71125(11) -0.44987(18) 0.0745(9) Uiso 0.858(2) R . 1
C115 C -0.60552(15) -0.43220(7) -0.87671(11) 0.0522(4) Uani 1.000000 . . .
H115 H -0.52431(15) -0.43879(7) -0.88013(11) 0.0627(5) Uiso 1.000000 R . .
C116 C -0.22442(17) -0.57386(7) -0.37976(11) 0.0529(4) Uani 1.000000 . . .
C117 C -0.54818(18) -0.75108(9) -0.69203(13) 0.0633(5) Uani 1.000000 . . .
Hu H -0.61691(18) -0.76904(9) -0.70144(13) 0.0759(6) Uiso 1.000000 R . .
C118 C -0.2495(2) -0.16738(9) -0.64335(16) 0.0730(6) Uani 1.000000 . . .
H118 H -0.1822(2) -0.14841(9) -0.63459(16) 0.0876(7) Uiso 1.000000 R . .
C119 C -0.0850(2) -0.54396(8) -0.73571(12) 0.0455(5) Uani 0.823(2) . . 1
C120 C -0.3389(2) -0.36053(8) -0.21203(16) 0.0705(6) Uani 1.000000 . . .
Hv H -0.3923(2) -0.35126(8) -0.24908(16) 0.0846(7) Uiso 1.000000 R . .
C122 C -0.59422(16) -0.52064(6) -0.60321(10) 0.0480(4) Uani 1.000000 . . .
C123 C -0.17171(18) -0.35441(10) -0.53215(17) 0.0773(7) Uani 1.000000 . . .
H123 H -0.09695(18) -0.33986(10) -0.53447(17) 0.0927(9) Uiso 1.000000 R . .
C124 C -0.06353(18) -0.81068(8) -0.81103(13) 0.0595(5) Uani 1.000000 . . .
Hw H 0.00007(18) -0.82278(8) -0.84203(13) 0.0713(6) Uiso 1.000000 R . .
Hx H -0.03932(18) -0.81483(8) -0.75977(13) 0.0713(6) Uiso 1.000000 R . .
C126 C -0.2928(2) -0.17262(9) -0.71312(16) 0.0749(6) Uani 1.000000 . . .
H126 H -0.2545(2) -0.15746(9) -0.75221(16) 0.0899(8) Uiso 1.000000 R . .
C127 C -0.82983(17) -0.38542(9) -0.53961(17) 0.0736(7) Uani 1.000000 . . .
H127 H -0.90455(17) -0.39985(9) -0.54435(17) 0.0883(8) Uiso 1.000000 R . .
C128 C -0.84839(16) -0.41394(8) -0.86842(13) 0.0597(5) Uani 1.000000 . . .
H128 H -0.93007(16) -0.40818(8) -0.86590(13) 0.0716(6) Uiso 1.000000 R . .
C129 C -0.3056(2) -0.19029(8) -0.58520(14) 0.0641(5) Uani 1.000000 . . .
H129 H -0.2758(2) -0.18635(8) -0.53740(14) 0.0769(6) Uiso 1.000000 R . .
C130 C -0.6963(2) -0.54915(8) -0.59425(14) 0.0639(5) Uani 1.000000 . . .
H130 H -0.7293(2) -0.55201(8) -0.54747(14) 0.0766(6) Uiso 1.000000 R . .
C131 C -0.7493(2) -0.57319(9) -0.65301(16) 0.0722(6) Uani 1.000000 . . .
H131 H -0.8168(2) -0.59209(9) -0.64539(16) 0.0867(7) Uiso 1.000000 R . .
C132 C -0.3017(3) -0.87957(11) -0.91498(18) 0.0872(8) Uani 1.000000 . . .
Hy H -0.3204(3) -0.88671(11) -0.96399(18) 0.1046(9) Uiso 1.000000 R . .
C133 C -0.3170(2) -0.28661(9) -0.92375(15) 0.0715(6) Uani 1.000000 . . .
H133 H -0.3458(2) -0.26318(9) -0.95628(15) 0.0857(7) Uiso 1.000000 R . .
C134 C -0.30514(18) -0.53592(9) -0.03821(12) 0.0640(6) Uani 1.000000 . . .
C135 C -0.23737(17) -0.38774(7) -0.23135(13) 0.0559(4) Uani 1.000000 . . .
C138 C -0.1344(2) -0.56398(8) -0.80576(12) 0.0531(5) Uani 0.823(2) . . 1
Hz H -0.0847(2) -0.55432(8) -0.84683(12) 0.0638(6) Uiso 0.823(2) R . 1
H0aa H -0.2142(2) -0.55141(8) -0.81438(12) 0.0638(6) Uiso 0.823(2) R . 1
C140 C -0.15865(19) -0.40038(8) -0.17380(13) 0.0588(5) Uani 1.000000 . . .
C141 C -0.3707(2) -0.89799(10) -0.85925(18) 0.0804(7) Uani 1.000000 . . .
H1aa H -0.4342(2) -0.91857(10) -0.87013(18) 0.0964(9) Uiso 1.000000 R . .
C143 C -0.3069(2) -0.62896(10) -0.88375(14) 0.0734(7) Uani 1.000000 . . .
H2aa H -0.3501(2) -0.60526(10) -0.85907(14) 0.0881(8) Uiso 1.000000 R . .
C145 C -0.34493(19) -0.88570(8) -0.78747(15) 0.0665(6) Uani 1.000000 . . .
H3aa H -0.39353(19) -0.89746(8) -0.75012(15) 0.0798(7) Uiso 1.000000 R . .
C147 C -0.24757(16) -0.85593(7) -0.76828(12) 0.0536(4) Uani 1.000000 . . .
C149 C -0.3614(2) -0.34733(10) -0.1409(2) 0.0852(8) Uani 1.000000 . . .
H4aa H -0.4281(2) -0.32859(10) -0.1302(2) 0.1023(10) Uiso 1.000000 R . .
C150 C -0.68474(18) -0.45873(8) -0.91759(14) 0.0645(5) Uani 1.000000 . . .
H150 H -0.65729(18) -0.48319(8) -0.94843(14) 0.0774(7) Uiso 1.000000 R . .
C152 C -0.1931(2) -0.29638(9) -0.92004(17) 0.0768(7) Uani 1.000000 . . .
H152 H -0.1406(2) -0.27935(9) -0.94998(17) 0.0922(8) Uiso 1.000000 R . .
C153 C -0.0609(3) -0.71784(12) -0.24683(15) 0.0603(6) Uani 0.858(2) . . 1
H5aa H -0.0633(3) -0.71984(12) -0.19553(15) 0.0724(7) Uiso 0.858(2) R . 1
C155 C -0.2862(3) -0.36164(12) -0.08546(19) 0.0934(9) Uani 1.000000 . . .
H6aa H -0.3034(3) -0.35398(12) -0.03664(19) 0.1121(10) Uiso 1.000000 R . .
C156 C -0.1836(3) -0.38769(11) -0.10187(16) 0.0805(7) Uani 1.000000 . . .
H7aa H -0.1313(3) -0.39664(11) -0.06399(16) 0.0966(8) Uiso 1.000000 R . .
C1 C 0.01703(15) -0.73307(7) -0.83695(10) 0.0473(4) Uani 1.000000 . . .
C2 C -0.00165(14) -0.68854(6) -0.87008(9) 0.0427(3) Uani 1.000000 . . .
C3 C 0.02246(15) -0.50910(7) -0.16773(10) 0.0481(4) Uani 1.000000 . . .
C4 C -0.00780(15) -0.55286(6) -0.13656(9) 0.0433(3) Uani 1.000000 . . .
C5 C 0.08275(16) -0.58774(7) -0.12292(9) 0.0465(4) Uani 1.000000 . . .
C6 C 0.14230(17) -0.49717(8) -0.18325(12) 0.0596(5) Uani 1.000000 . . .
H8aa H 0.16110(17) -0.46745(8) -0.20436(12) 0.0716(6) Uiso 1.000000 R . .
C7 C 0.23017(17) -0.52983(9) -0.16684(13) 0.0618(5) Uani 1.000000 . . .
H9aa H 0.30933(17) -0.52149(9) -0.17531(13) 0.0742(6) Uiso 1.000000 R . .
C8 C 0.22932(17) -0.72018(9) -0.83275(12) 0.0603(5) Uani 1.000000 . . .
H0ba H 0.30557(17) -0.73125(9) -0.82090(12) 0.0724(6) Uiso 1.000000 R . .
C9 C 0.21565(16) -0.67464(8) -0.86542(11) 0.0526(4) Uani 1.000000 . . .
C10 C 0.09864(16) -0.65796(7) -0.88382(9) 0.0463(4) Uani 1.000000 . . .
C11 C 0.20415(17) -0.57569(8) -0.13750(11) 0.0536(4) Uani 1.000000 . . .
C4aa C -0.2796(2) -0.47915(10) 0.06253(12) 0.0691(6) Uani 1.000000 . . .
H1ba H -0.3115(2) -0.46100(10) 0.10092(12) 0.0829(7) Uiso 1.000000 R . .
C1aa C 0.09065(18) -0.74169(9) -0.60623(14) 0.0658(5) Uani 1.000000 . . .
H2ba H 0.16199(18) -0.75739(9) -0.59491(14) 0.0789(7) Uiso 1.000000 R . .
C2aa C 0.0863(2) -0.69081(9) -0.60862(16) 0.0713(6) Uani 1.000000 . . .
H3ba H 0.1552(2) -0.67288(9) -0.59935(16) 0.0856(7) Uiso 1.000000 R . .
C5aa C -0.15708(18) -0.47693(8) 0.04767(11) 0.0567(4) Uani 1.000000 . . .
H4ba H -0.10756(18) -0.45745(8) 0.07659(11) 0.0680(5) Uiso 1.000000 R . .
C0aa C 0.13304(17) -0.74876(8) -0.81787(12) 0.0572(4) Uani 1.000000 . . .
H5ba H 0.14403(17) -0.77866(8) -0.79510(12) 0.0686(5) Uiso 1.000000 R . .
C6aa C 0.08813(18) -0.61214(7) -0.91857(11) 0.0548(4) Uani 1.000000 . . .
H6ba H 0.01279(18) -0.60042(7) -0.93119(11) 0.0658(5) Uiso 1.000000 R . .
C3aa C -0.0070(2) -0.57170(9) -0.40474(14) 0.0671(6) Uani 1.000000 . . .
H7ba H -0.0088(2) -0.60464(9) -0.41545(14) 0.0805(7) Uiso 1.000000 R . .
C9ba C -0.11476(17) -0.73686(8) -0.99646(11) 0.0536(4) Uani 1.000000 . . .
H8ba H -0.03686(17) -0.74451(8) -0.98251(11) 0.0643(5) Uiso 1.000000 R . .
C8aa C 0.3023(2) -0.60164(10) -0.91474(14) 0.0714(6) Uani 1.000000 . . .
H9ba H 0.3690(2) -0.58273(10) -0.92469(14) 0.0856(7) Uiso 1.000000 R . .
C3ba C 0.0578(2) -0.63415(8) -0.09347(12) 0.0623(5) Uani 1.000000 . . .
H0ca H -0.0207(2) -0.64279(8) -0.08355(12) 0.0747(6) Uiso 1.000000 R . .
C9aa C 0.31582(19) -0.64524(9) -0.88193(13) 0.0661(6) Uani 1.000000 . . .
H1ca H 0.39212(19) -0.65620(9) -0.86993(13) 0.0793(7) Uiso 1.000000 R . .
C0ba C 0.2946(2) -0.60997(10) -0.12064(14) 0.0721(6) Uani 1.000000 . . .
H2ca H 0.3741(2) -0.60226(10) -0.12935(14) 0.0865(8) Uiso 1.000000 R . .
C7aa C 0.1872(2) -0.58471(9) -0.93397(14) 0.0679(6) Uani 1.000000 . . .
H3ca H 0.1783(2) -0.55484(9) -0.95717(14) 0.0815(7) Uiso 1.000000 R . .
C6ba C 0.0205(3) -0.74464(11) -0.3611(2) 0.0685(8) Uani 0.858(2) . . 1
H4ca H 0.0719(3) -0.76460(11) -0.3873(2) 0.0822(9) Uiso 0.858(2) R . 1
C0ca C -0.1667(2) -0.76084(9) -1.05496(12) 0.0639(5) Uani 1.000000 . . .
H5ca H -0.1237(2) -0.78425(9) -1.08039(12) 0.0766(6) Uiso 1.000000 R . .
C7ba C 0.1023(2) -0.49759(10) -0.39661(14) 0.0720(6) Uani 1.000000 . . .
H6ca H 0.1742(2) -0.48096(10) -0.40075(14) 0.0864(7) Uiso 1.000000 R . .
C4ca C 0.0044(3) -0.50006(11) -0.60716(19) 0.0664(7) Uani 0.823(2) . . 1
H7ca H 0.0332(3) -0.48545(11) -0.56421(19) 0.0797(9) Uiso 0.823(2) R . 1
C1ca C -0.2843(2) -0.75015(11) -1.07648(13) 0.0778(7) Uani 1.000000 . . .
H8ca H -0.3197(2) -0.76681(11) -1.11563(13) 0.0933(9) Uiso 1.000000 R . .
C12 C -0.3462(2) -0.71569(12) -1.04040(13) 0.0787(7) Uani 1.000000 . . .
H9ca H -0.4239(2) -0.70872(12) -1.05547(13) 0.0944(9) Uiso 1.000000 R . .
C4ba C -0.3513(2) -0.50783(11) 0.02071(14) 0.0786(7) Uani 1.000000 . . .
H0da H -0.4325(2) -0.50916(11) 0.03079(14) 0.0943(9) Uiso 1.000000 R . .
C2ba C 0.1471(3) -0.66608(10) -0.07960(16) 0.0830(7) Uani 1.000000 . . .
H1da H 0.1287(3) -0.69669(10) -0.06151(16) 0.0996(9) Uiso 1.000000 R . .
C5ba C 0.0185(3) -0.74664(11) -0.2850(2) 0.0668(7) Uani 0.858(2) . . 1
H2da H 0.0701(3) -0.76723(11) -0.2595(2) 0.0802(8) Uiso 0.858(2) R . 1
C8ba C 0.0983(2) -0.54765(10) -0.40892(15) 0.0748(6) Uani 1.000000 . . .
H3da H 0.1679(2) -0.56441(10) -0.41997(15) 0.0898(8) Uiso 1.000000 R . .
C2ca C 0.0044(3) -0.50802(10) -0.73926(17) 0.0579(6) Uani 0.823(2) . . 1
H4da H 0.0344(3) -0.49854(10) -0.78481(17) 0.0694(8) Uiso 0.823(2) R . 1
C1ba C 0.2667(3) -0.65383(11) -0.09202(17) 0.0877(8) Uani 1.000000 . . .
H5da H 0.3270(3) -0.67584(11) -0.08059(17) 0.1053(10) Uiso 1.000000 R . .
C3ca C 0.0478(3) -0.48677(11) -0.6745(2) 0.0692(7) Uani 0.823(2) . . 1
H6da H 0.1070(3) -0.46324(11) -0.6772(2) 0.0831(9) Uiso 0.823(2) R . 1
H4a H -0.5759(16) -0.2310(9) -0.4975(14) 0.072(7) Uiso 1.000000 D . .
H4b H -0.3811(19) -0.2428(10) -0.4591(12) 0.076(7) Uiso 1.000000 D . .
H7da H -0.3106(16) -0.3833(8) -0.3667(12) 0.060(6) Uiso 1.000000 D . .
H8da H -0.1136(15) -0.8595(9) -0.6437(13) 0.064(6) Uiso 1.000000 D . .
H1a H -0.6164(18) -0.4970(9) -0.4632(11) 0.064(6) Uiso 1.000000 D . .
H1b H -0.4278(18) -0.5131(10) -0.4961(15) 0.081(8) Uiso 1.000000 D . .
H9da H -0.3151(16) -0.8612(8) -0.6310(11) 0.056(6) Uiso 1.000000 D . .
H0ea H -0.1141(17) -0.3819(9) -0.3559(13) 0.071(7) Uiso 1.000000 D . .
Si0a Si -0.2588(4) -0.64141(10) -0.3522(2) 0.0553(13) Uani 0.142(2) . U 2
C5ca C -0.1360(9) -0.68271(12) -0.3362(12) 0.057(2) Uani 0.142(2) . U 2
C6ca C -0.0951(15) -0.6960(5) -0.2663(9) 0.058(2) Uani 0.142(2) G U 2
C7ca C -0.0054(16) -0.7306(5) -0.2590(7) 0.063(3) Uani 0.142(2) G U 2
H1ea H 0.0220(16) -0.7395(5) -0.2122(7) 0.075(3) Uiso 0.142(2) R . 2
C8ca C 0.0434(9) -0.7518(2) -0.3215(11) 0.063(3) Uani 0.142(2) G U 2
H2ea H 0.1034(9) -0.7749(2) -0.3166(11) 0.076(3) Uiso 0.142(2) R . 2
C9ca C 0.0025(14) -0.7384(4) -0.3914(8) 0.062(3) Uani 0.142(2) G U 2
H3ea H 0.0351(14) -0.7526(4) -0.4333(8) 0.074(3) Uiso 0.142(2) R . 2
C0da C -0.0872(15) -0.7039(4) -0.3988(8) 0.059(2) Uani 0.142(2) G U 2
H4ea H -0.1146(15) -0.6950(4) -0.4455(8) 0.071(3) Uiso 0.142(2) R . 2
C1da C -0.1440(15) -0.6744(4) -0.2009(9) 0.061(2) Uani 0.142(2) . U 2
H5ea H -0.0921(15) -0.6812(4) -0.1589(9) 0.074(3) Uiso 0.142(2) R . 2
H6ea H -0.2216(15) -0.6886(4) -0.1911(9) 0.074(3) Uiso 0.142(2) R . 2
Si1a Si -0.2266(4) -0.60587(9) -0.5995(2) 0.0845(15) Uani 0.177(2) D U 2
C7da C -0.1357(9) -0.55183(11) -0.7161(3) 0.079(2) Uani 0.177(2) D U 2
C3da C -0.1305(8) -0.5552(2) -0.6395(3) 0.081(2) Uani 0.177(2) DG U 2
C2da C -0.0477(11) -0.5279(3) -0.5997(4) 0.081(3) Uani 0.177(2) G U 2
H7ea H -0.0443(11) -0.5302(3) -0.5484(4) 0.097(3) Uiso 0.177(2) R . 2
C4da C 0.0299(8) -0.4972(3) -0.6366(7) 0.079(3) Uani 0.177(2) G U 2
H8ea H 0.0853(8) -0.4789(3) -0.6100(7) 0.095(3) Uiso 0.177(2) R . 2
C5da C 0.0248(9) -0.4938(2) -0.7133(7) 0.079(3) Uani 0.177(2) G U 2
H9ea H 0.0767(9) -0.4732(2) -0.7380(7) 0.094(3) Uiso 0.177(2) R . 2
C6da C -0.0580(12) -0.52110(19) -0.7530(4) 0.079(2) Uani 0.177(2) G U 2
H0fa H -0.0615(12) -0.51882(19) -0.8043(4) 0.094(3) Uiso 0.177(2) R . 2
C8da C -0.2169(12) -0.5779(4) -0.7717(7) 0.078(3) Uani 0.177(2) D U 2
H1fa H -0.2431(12) -0.5562(4) -0.8108(7) 0.094(3) Uiso 0.177(2) R . 2
H2fa H -0.2864(12) -0.5915(4) -0.7476(7) 0.094(3) Uiso 0.177(2) R . 2
H3fa H -0.3364(19) -0.5919(10) -0.7151(11) 0.053(7) Uiso 0.823(2) D . 1
H4fa H -0.304(2) -0.5852(11) -0.5921(11) 0.064(8) Uiso 0.823(2) D . 1
H5fa H -0.3430(15) -0.6557(10) -0.4179(14) 0.059(7) Uiso 0.858(2) D . 1
H6fa H -0.176(2) -0.6382(12) -0.4883(10) 0.075(9) Uiso 0.858(2) D . 1

loop_
_atom_site_aniso_label
_atom_site_aniso_U_11
_atom_site_aniso_U_22
_atom_site_aniso_U_33
_atom_site_aniso_U_12
_atom_site_aniso_U_13
_atom_site_aniso_U_23
Si1 0.0570(3) 0.0416(3) 0.0524(2) -0.0024(2) 0.0039(2) 0.00326(19)
Si2 0.0515(3) 0.0330(2) 0.0733(3) 0.00583(19) 0.0110(2) 0.0045(2)
Si3 0.0537(3) 0.0374(3) 0.0756(3) -0.0083(2) -0.0055(2) 0.0054(2)
Si4 0.0602(3) 0.0435(3) 0.0518(3) -0.0064(2) -0.0008(2) -0.00138(19)
Si5 0.0485(3) 0.0298(3) 0.0508(4) 0.0074(2) 0.0057(2) 0.0030(2)
Si6 0.0695(4) 0.0463(4) 0.0527(4) 0.0044(3) -0.0048(3) -0.0121(2)
O7 0.0475(6) 0.0426(7) 0.0701(8) 0.0009(5) 0.0112(5) 0.0052(6)
O8 0.0402(6) 0.0424(7) 0.0604(7) 0.0100(5) -0.0066(5) -0.0132(5)
O9 0.0470(6) 0.0449(7) 0.0768(8) -0.0059(5) -0.0057(6) 0.0067(6)
O10 0.0580(7) 0.0557(8) 0.0567(7) -0.0209(6) 0.0135(6) -0.0177(6)
O11 0.0422(6) 0.0444(7) 0.0604(7) 0.0120(5) 0.0118(5) 0.0088(5)
O12 0.0632(7) 0.0462(7) 0.0501(7) 0.0142(6) 0.0004(5) -0.0058(5)
C13 0.0372(7) 0.0341(8) 0.0561(9) -0.0023(6) 0.0061(6) -0.0078(7)
C14 0.0437(8) 0.0425(9) 0.0465(8) -0.0032(7) 0.0004(6) 0.0043(7)
C15 0.0365(7) 0.0416(9) 0.0464(8) 0.0056(6) 0.0043(6) -0.0054(6)
C16 0.0380(8) 0.0447(10) 0.0473(8) 0.0005(6) 0.0022(6) 0.0029(7)
C17 0.0392(8) 0.0488(10) 0.0538(9) 0.0108(7) 0.0041(7) -0.0037(7)
C18 0.0474(9) 0.0387(9) 0.0501(8) 0.0069(7) 0.0026(7) 0.0073(7)
C19 0.0496(9) 0.0488(11) 0.0501(9) -0.0029(7) 0.0030(7) 0.0088(7)
C20 0.0408(8) 0.0435(9) 0.0461(8) -0.0001(7) 0.0018(6) -0.0013(7)
C21 0.0428(8) 0.0413(9) 0.0469(8) 0.0003(6) 0.0063(6) 0.0004(7)
C22 0.0343(7) 0.0343(8) 0.0473(7) 0.0031(6) 0.0038(6) 0.0029(6)
C23 0.0439(8) 0.0507(10) 0.0470(8) -0.0043(7) 0.0065(7) -0.0002(7)
C24 0.0418(8) 0.0440(9) 0.0447(8) -0.0001(7) 0.0044(6) -0.0015(6)
C25 0.0328(7) 0.0353(8) 0.0489(8) 0.0017(6) 0.0027(6) -0.0066(6)
C26 0.0515(9) 0.0404(10) 0.0560(9) -0.0077(7) 0.0015(7) 0.0029(7)
C27 0.0368(8) 0.0476(10) 0.0482(8) -0.0026(6) 0.0048(6) -0.0056(7)
C30 0.0374(8) 0.0541(11) 0.0576(9) 0.0102(7) -0.0001(7) -0.0007(8)
C32 0.0444(9) 0.0369(9) 0.0634(10) 0.0052(7) 0.0062(7) 0.0047(7)
C33 0.0476(9) 0.0374(9) 0.0659(10) 0.0049(7) 0.0082(7) 0.0074(8)
C34 0.0503(9) 0.0346(9) 0.0566(9) 0.0064(7) 0.0019(7) -0.0015(7)
C35 0.0445(9) 0.0497(11) 0.0711(11) 0.0042(8) 0.0047(8) -0.0039(9)
C37 0.0344(7) 0.0341(8) 0.0535(8) 0.0004(6) 0.0019(6) 0.0029(6)
C38 0.0472(9) 0.0403(9) 0.0558(9) 0.0113(7) -0.0024(7) -0.0079(7)
C39 0.0458(8) 0.0410(9) 0.0484(8) 0.0068(7) 0.0042(6) -0.0009(7)
C40 0.0426(9) 0.0543(12) 0.0737(12) 0.0052(8) 0.0001(8) 0.0059(9)
C43 0.0378(8) 0.0498(10) 0.0503(9) -0.0042(7) -0.0010(6) 0.0085(7)
C44 0.0362(7) 0.0379(9) 0.0461(8) 0.0051(6) -0.0003(6) 0.0011(6)
C45 0.0374(9) 0.0752(16) 0.1079(18) 0.0106(9) 0.0040(10) 0.0181(13)
C46 0.0450(8) 0.0407(9) 0.0474(8) -0.0059(7) 0.0047(6) -0.0035(7)
C47 0.0442(8) 0.0422(9) 0.0506(8) 0.0084(7) 0.0059(7) 0.0066(7)
C48 0.0564(11) 0.0580(13) 0.0778(13) -0.0098(9) 0.0138(9) 0.0093(10)
C50 0.0456(8) 0.0434(10) 0.0514(9) -0.0073(7) 0.0016(7) 0.0013(7)
C51 0.0517(9) 0.0532(11) 0.0499(9) 0.0123(8) 0.0033(7) -0.0028(8)
C52 0.0422(9) 0.0518(12) 0.0865(14) -0.0079(8) 0.0079(9) -0.0156(10)
C53 0.0472(9) 0.0379(9) 0.0538(9) 0.0078(7) 0.0032(7) 0.0038(7)
C54 0.0477(9) 0.0448(10) 0.0563(9) 0.0132(7) 0.0058(7) 0.0091(7)
C55 0.0581(10) 0.0377(10) 0.0744(12) 0.0051(8) 0.0074(9) 0.0007(8)
C56 0.0427(9) 0.0573(13) 0.0905(14) -0.0102(8) -0.0054(9) 0.0199(10)
C57 0.0326(8) 0.0558(11) 0.0699(11) 0.0051(7) -0.0013(7) -0.0081(9)
C58 0.0528(10) 0.0456(11) 0.0677(11) 0.0138(8) 0.0034(8) 0.0053(8)
C59 0.0577(11) 0.0468(11) 0.0831(14) -0.0049(8) -0.0051(9) 0.0163(10)
C60 0.0719(13) 0.0599(13) 0.0632(11) 0.0032(10) 0.0044(9) 0.0087(10)
C61 0.0534(12) 0.0339(11) 0.0534(13) -0.0104(9) 0.0033(9) -0.0029(8)
C62 0.0509(11) 0.0640(14) 0.0869(15) -0.0094(9) 0.0122(10) -0.0131(11)
C63 0.0493(9) 0.0408(10) 0.0527(9) -0.0056(7) -0.0058(7) 0.0062(7)
C65 0.0382(9) 0.0659(14) 0.0990(16) 0.0085(9) 0.0017(9) -0.0105(12)
C67 0.0519(10) 0.0431(11) 0.0747(12) 0.0099(8) -0.0027(8) 0.0089(9)
C69 0.0517(11) 0.0279(9) 0.0400(10) 0.0070(8) 0.0017(8) -0.0064(7)
C70 0.0372(8) 0.0408(10) 0.0677(10) -0.0046(6) 0.0074(7) -0.0131(8)
C71 0.0323(7) 0.0506(10) 0.0662(10) 0.0049(7) 0.0043(7) 0.0012(8)
C73 0.0463(9) 0.0479(10) 0.0529(9) -0.0034(7) -0.0016(7) -0.0071(7)
C74 0.0523(10) 0.0483(11) 0.0542(9) 0.0011(8) -0.0011(7) 0.0063(8)
C75 0.0471(10) 0.111(2) 0.0728(13) 0.0182(11) -0.0043(9) -0.0127(13)
C77 0.0495(9) 0.0415(10) 0.0741(12) 0.0017(7) 0.0109(8) 0.0047(8)
C79 0.0690(13) 0.0651(14) 0.0611(11) 0.0111(10) -0.0003(9) -0.0084(10)
C80 0.0511(9) 0.0552(11) 0.0552(10) -0.0131(8) 0.0098(7) -0.0119(8)
C81 0.0441(8) 0.0479(10) 0.0488(8) -0.0038(7) 0.0034(7) -0.0042(7)
C82 0.0586(11) 0.0419(10) 0.0703(12) -0.0098(8) -0.0043(9) 0.0059(8)
C83 0.0537(9) 0.0341(9) 0.0597(10) -0.0021(7) -0.0024(7) 0.0008(7)
C84 0.0512(10) 0.0475(11) 0.0734(12) 0.0062(8) 0.0005(9) -0.0130(9)
C85 0.0502(9) 0.0381(9) 0.0536(9) 0.0115(7) 0.0019(7) 0.0025(7)
C86 0.0541(10) 0.0474(11) 0.0846(14) -0.0074(8) 0.0089(9) -0.0123(10)
C87 0.0439(9) 0.0500(12) 0.0972(15) -0.0099(8) 0.0155(9) -0.0034(10)
C89 0.0464(10) 0.0602(14) 0.1023(17) -0.0082(9) -0.0116(10) -0.0241(12)
C91 0.0706(14) 0.0606(14) 0.0864(16) -0.0002(10) -0.0073(11) -0.0202(11)
C93 0.0813(15) 0.0717(16) 0.0739(14) 0.0055(12) 0.0072(11) 0.0015(12)
C94 0.0474(10) 0.0636(13) 0.0745(13) 0.0165(9) -0.0031(9) -0.0032(10)
C97 0.0336(7) 0.0420(9) 0.0607(9) -0.0008(6) 0.0021(6) 0.0049(7)
C99 0.0525(11) 0.0925(18) 0.0799(14) -0.0277(11) 0.0110(10) -0.0341(13)
C102 0.0516(10) 0.0429(11) 0.1059(17) -0.0023(8) 0.0017(10) 0.0085(11)
C104 0.0666(16) 0.0398(12) 0.0537(12) 0.0030(10) -0.0112(10) -0.0101(9)
C106 0.0571(12) 0.0338(11) 0.0539(13) -0.0026(9) 0.0101(10) -0.0107(8)
C108 0.0543(11) 0.0450(12) 0.0521(11) -0.0146(9) 0.0071(9) -0.0083(9)
C109 0.0460(9) 0.0814(15) 0.0570(10) -0.0017(9) 0.0004(8) -0.0067(10)
C112 0.0520(10) 0.0588(13) 0.0760(13) -0.0158(9) 0.0050(9) 0.0049(10)
C113 0.0474(11) 0.115(2) 0.0919(17) -0.0254(12) 0.0196(11) -0.0441(16)
C114 0.0710(17) 0.0446(15) 0.0712(15) 0.0106(12) 0.0193(12) -0.0129(11)
C115 0.0375(8) 0.0454(10) 0.0737(11) 0.0038(7) -0.0011(7) -0.0109(8)
C116 0.0557(10) 0.0393(10) 0.0635(10) -0.0000(7) -0.0060(8) 0.0046(8)
C117 0.0489(10) 0.0624(13) 0.0784(13) 0.0044(9) -0.0055(9) -0.0127(10)
C118 0.0664(13) 0.0465(12) 0.1059(18) -0.0166(10) -0.0017(12) 0.0146(11)
C119 0.0555(12) 0.0283(10) 0.0529(11) 0.0100(9) 0.0087(9) 0.0019(8)
C120 0.0580(11) 0.0436(12) 0.1098(18) 0.0017(9) -0.0060(11) -0.0104(11)
C122 0.0522(9) 0.0324(9) 0.0594(10) 0.0019(7) 0.0044(7) 0.0009(7)
C123 0.0359(9) 0.0803(17) 0.1155(19) -0.0089(9) -0.0011(10) 0.0280(14)
C124 0.0542(10) 0.0461(11) 0.0783(13) 0.0033(8) 0.0114(9) 0.0115(9)
C126 0.0743(14) 0.0576(14) 0.0930(17) -0.0061(11) 0.0146(12) 0.0234(12)
C127 0.0347(9) 0.0661(15) 0.1201(19) -0.0073(9) 0.0058(10) -0.0211(13)
C128 0.0356(8) 0.0541(12) 0.0894(14) -0.0020(7) -0.0038(8) -0.0098(10)
C129 0.0647(12) 0.0478(12) 0.0796(13) -0.0123(9) -0.0112(10) 0.0064(10)
C130 0.0655(12) 0.0471(12) 0.0792(13) -0.0109(9) 0.0125(10) 0.0011(9)
C131 0.0640(13) 0.0486(13) 0.1040(18) -0.0104(9) 0.0017(12) -0.0099(11)
C132 0.0908(18) 0.0786(19) 0.0919(18) 0.0068(15) -0.0114(15) -0.0222(15)
C133 0.0712(13) 0.0466(12) 0.0970(16) -0.0012(10) 0.0200(12) 0.0192(11)
C134 0.0470(10) 0.0782(15) 0.0670(12) -0.0124(9) 0.0110(8) -0.0221(11)
C135 0.0515(10) 0.0325(9) 0.0838(13) -0.0067(7) -0.0021(9) 0.0016(8)
C138 0.0752(15) 0.0374(12) 0.0468(11) 0.0085(10) 0.0060(10) 0.0024(8)
C140 0.0609(11) 0.0400(10) 0.0754(12) -0.0066(8) -0.0001(9) 0.0065(9)
C141 0.0661(13) 0.0586(15) 0.116(2) -0.0028(11) -0.0008(13) -0.0260(14)
C143 0.0605(12) 0.0882(18) 0.0716(13) 0.0297(12) 0.0008(10) -0.0164(12)
C145 0.0566(11) 0.0412(11) 0.1020(17) -0.0019(8) 0.0167(11) -0.0108(10)
C147 0.0484(9) 0.0303(9) 0.0821(12) 0.0051(7) 0.0108(8) -0.0024(8)
C149 0.0678(14) 0.0618(16) 0.126(2) -0.0009(12) 0.0114(15) -0.0271(15)
C150 0.0504(10) 0.0528(12) 0.0901(15) -0.0005(8) -0.0025(9) -0.0277(10)
C152 0.0645(13) 0.0502(13) 0.1164(19) -0.0133(10) 0.0344(13) 0.0104(12)
C153 0.0639(15) 0.0474(15) 0.0696(15) -0.0094(12) 0.0021(11) 0.0007(11)
C155 0.097(2) 0.086(2) 0.098(2) -0.0096(16) 0.0205(16) -0.0210(16)
C156 0.0863(17) 0.0748(17) 0.0806(16) -0.0073(13) 0.0037(13) 0.0072(13)
C1 0.0435(8) 0.0426(10) 0.0559(9) 0.0001(7) 0.0071(7) 0.0000(7)
C2 0.0415(8) 0.0396(9) 0.0469(8) 0.0010(6) 0.0033(6) -0.0056(6)
C3 0.0425(8) 0.0466(10) 0.0552(9) -0.0043(7) -0.0001(7) 0.0000(7)
C4 0.0433(8) 0.0394(9) 0.0472(8) -0.0045(6) 0.0037(6) -0.0055(6)
C5 0.0513(9) 0.0414(9) 0.0468(8) 0.0015(7) 0.0032(7) -0.0072(7)
C6 0.0521(10) 0.0545(12) 0.0725(12) -0.0107(8) 0.0087(9) 0.0074(9)
C7 0.0394(9) 0.0707(14) 0.0756(12) -0.0068(8) 0.0091(8) -0.0057(10)
C8 0.0440(9) 0.0683(13) 0.0685(11) 0.0058(8) -0.0026(8) -0.0002(10)
C9 0.0460(9) 0.0565(11) 0.0556(9) -0.0063(8) 0.0033(7) -0.0064(8)
C10 0.0478(8) 0.0422(9) 0.0488(8) -0.0041(7) 0.0043(7) -0.0080(7)
C11 0.0472(9) 0.0593(12) 0.0543(10) 0.0056(8) 0.0011(7) -0.0118(8)
C4aa 0.0639(12) 0.0808(16) 0.0627(11) 0.0039(11) 0.0102(9) -0.0260(11)
C1aa 0.0497(10) 0.0609(14) 0.0865(14) 0.0102(9) -0.0077(9) 0.0161(11)
C2aa 0.0495(10) 0.0545(13) 0.1100(18) -0.0038(9) -0.0039(11) 0.0092(12)
C5aa 0.0587(11) 0.0564(12) 0.0550(10) -0.0003(9) -0.0023(8) -0.0128(8)
C0aa 0.0521(10) 0.0509(11) 0.0686(11) 0.0063(8) 0.0015(8) 0.0072(9)
C6aa 0.0601(10) 0.0439(10) 0.0606(10) -0.0060(8) 0.0041(8) -0.0038(8)
C3aa 0.0640(12) 0.0582(13) 0.0791(14) 0.0110(10) 0.0106(10) 0.0080(10)
C9ba 0.0538(10) 0.0537(11) 0.0533(9) -0.0038(8) 0.0078(7) -0.0084(8)
C8aa 0.0597(12) 0.0694(15) 0.0852(15) -0.0232(11) 0.0101(10) -0.0081(12)
C3ba 0.0778(13) 0.0433(11) 0.0658(11) 0.0043(9) 0.0077(10) -0.0028(9)
C9aa 0.0493(10) 0.0765(16) 0.0726(12) -0.0118(10) 0.0035(9) -0.0088(11)
C0ba 0.0570(11) 0.0823(18) 0.0769(14) 0.0188(11) -0.0026(10) -0.0206(12)
C7aa 0.0748(13) 0.0521(12) 0.0771(13) -0.0176(10) 0.0077(11) 0.0007(10)
C6ba 0.0660(15) 0.0453(15) 0.095(2) 0.0078(11) 0.0137(15) -0.0057(14)
C0ca 0.0726(13) 0.0629(13) 0.0563(10) -0.0118(10) 0.0113(9) -0.0143(9)
C7ba 0.0520(11) 0.0805(17) 0.0838(15) -0.0061(10) 0.0159(10) 0.0166(12)
C4ca 0.0679(16) 0.0492(15) 0.0819(18) -0.0031(12) -0.0092(14) -0.0145(13)
C1ca 0.0738(14) 0.102(2) 0.0573(11) -0.0295(13) 0.0040(10) -0.0202(12)
C12 0.0525(11) 0.118(2) 0.0655(13) -0.0115(13) -0.0040(9) -0.0085(13)
C4ba 0.0524(11) 0.104(2) 0.0795(15) -0.0061(12) 0.0162(10) -0.0326(14)
C2ba 0.105(2) 0.0527(14) 0.0916(17) 0.0252(13) 0.0154(14) 0.0051(12)
C5ba 0.0631(15) 0.0461(15) 0.091(2) -0.0000(11) -0.0024(14) 0.0077(13)
C8ba 0.0582(12) 0.0801(17) 0.0864(15) 0.0136(11) 0.0184(11) 0.0164(13)
C2ca 0.0589(14) 0.0421(13) 0.0728(16) 0.0040(11) 0.0130(12) 0.0056(11)
C1ba 0.0964(19) 0.0743(18) 0.0923(17) 0.0424(15) -0.0041(14) -0.0014(14)
C3ca 0.0615(15) 0.0481(15) 0.098(2) -0.0095(12) -0.0067(14) -0.0064(14)
Si0a 0.062(2) 0.0337(19) 0.070(2) -0.0101(14) -0.0060(15) 0.0087(14)
C5ca 0.065(3) 0.035(3) 0.071(4) -0.002(2) -0.002(2) 0.004(2)
C6ca 0.070(4) 0.036(4) 0.069(4) 0.001(2) -0.001(2) 0.001(2)
C7ca 0.072(5) 0.043(4) 0.073(5) 0.002(3) -0.001(3) 0.001(3)
C8ca 0.072(5) 0.044(4) 0.074(5) 0.003(3) -0.001(3) 0.001(3)
C9ca 0.070(5) 0.041(4) 0.074(5) 0.002(3) -0.000(3) 0.002(3)
C0da 0.066(4) 0.038(4) 0.073(5) -0.000(2) -0.002(3) 0.004(2)
C1da 0.075(5) 0.038(4) 0.071(5) 0.001(3) 0.000(3) -0.001(3)
Si1a 0.071(2) 0.090(3) 0.092(3) -0.0061(18) 0.0099(18) -0.025(2)
C7da 0.062(4) 0.077(4) 0.098(5) 0.001(2) 0.002(3) -0.021(3)
C3da 0.067(3) 0.083(4) 0.094(4) -0.002(2) 0.005(2) -0.022(2)
C2da 0.065(4) 0.082(5) 0.095(5) -0.004(3) 0.000(3) -0.020(3)
C4da 0.064(4) 0.079(5) 0.095(5) -0.005(3) 0.000(3) -0.020(3)
C5da 0.064(4) 0.078(5) 0.094(5) -0.003(3) 0.001(3) -0.019(3)
C6da 0.063(4) 0.076(5) 0.097(5) -0.000(3) -0.001(3) -0.020(3)
C8da 0.062(4) 0.075(5) 0.097(5) 0.001(3) -0.000(3) -0.022(3)

loop_
_atom_type_symbol
_atom_type_scat_dispersion_real
_atom_type_scat_dispersion_imag
_atom_type_scat_Cromer_Mann_a1
_atom_type_scat_Cromer_Mann_a2
_atom_type_scat_Cromer_Mann_a3
_atom_type_scat_Cromer_Mann_a4
_atom_type_scat_Cromer_Mann_b1
_atom_type_scat_Cromer_Mann_b2
_atom_type_scat_Cromer_Mann_b3
_atom_type_scat_Cromer_Mann_b4
_atom_type_scat_Cromer_Mann_c
_atom_type_scat_source
_atom_type_scat_dispersion_source
H 0.00000 0.00000 0.49300 0.32291 0.14019 0.04081 10.51090 26.12570 3.14236 57.79970 0.0030380000826 'International Tables Volume C Table 6.1.1.4 (pp. 500-502)' 'Henke, Gullikson and Davis, At. Data and Nucl. Data Tables, 1993, 54, 2'
C 0.01920 0.00962 2.31000 1.02000 1.58860 0.86500 20.84390 10.20750 0.56870 51.65120 0.215599998832 'International Tables Volume C Table 6.1.1.4 (pp. 500-502)' 'Henke, Gullikson and Davis, At. Data and Nucl. Data Tables, 1993, 54, 2'
Si 0.25539 0.32544 6.29150 3.03530 1.98910 1.54100 2.43860 32.33370 0.67850 81.69370 1.14069998264 'International Tables Volume C Table 6.1.1.4 (pp. 500-502)' 'Henke, Gullikson and Davis, At. Data and Nucl. Data Tables, 1993, 54, 2'
O 0.05239 0.03377 3.04850 2.28680 1.54630 0.86700 13.27710 5.70110 0.32390 32.90890 0.250800013542 'International Tables Volume C Table 6.1.1.4 (pp. 500-502)' 'Henke, Gullikson and Davis, At. Data and Nucl. Data Tables, 1993, 54, 2'

loop_
_exptl_crystal_face_index_h
_exptl_crystal_face_index_k
_exptl_crystal_face_index_l
_exptl_crystal_face_perp_dist
1 17 -3 0.0746
-5 9 5 0.1428
-6 -5 7 0.1172
0 -18 2 0.0690
5 -13 -4 0.0742
1 17 -4 0.0769
-5 9 6 0.1358
-5 -5 8 0.1148
0 -17 3 0.0707
4 -13 -4 0.0756
4 -11 -6 0.1355
-5 -4 9 0.1246
1 17 -4 0.0866
-5 9 7 0.1403
-5 -4 9 0.1275
-4 -4 10 0.1271
3 -14 -5 0.1208
1 17 -4 0.0792

loop_
_geom_angle_atom_site_label_1
_geom_angle_atom_site_label_2
_geom_angle_atom_site_label_3
_geom_angle
_geom_angle_site_symmetry_1
_geom_angle_site_symmetry_3
_geom_angle_publ_flag
C122 Si1 C24 115.09(8) . . ?
C147 Si2 C53 110.22(8) . . ?
C135 Si3 C26 113.35(9) . . ?
C83 Si4 C14 114.23(8) . . ?
C1 O7 C124 116.72(14) . . ?
C44 O8 C38 117.41(12) . . ?
C3 O9 C59 118.27(14) . . ?
C54 O11 C15 117.29(12) . . ?
C70 C13 C25 119.09(16) . . ?
C77 C13 C25 122.38(15) . . ?
C77 C13 C70 118.49(16) . . ?
C20 C14 Si4 123.56(13) . . ?
C43 C14 Si4 118.14(13) . . ?
C43 C14 C20 118.22(16) . . ?
C25 C15 O11 116.31(13) . . ?
C30 C15 O11 122.28(15) . . ?
C30 C15 C25 121.41(16) . . ?
C40 C16 C24 121.94(17) . . ?
C43 C16 C24 120.49(15) . . ?
C43 C16 C40 117.57(16) . . ?
C71 C17 C44 119.49(16) . . ?
C53 C18 C32 120.08(15) . . ?
C67 C18 C32 117.39(17) . . ?
C67 C18 C53 122.53(17) . . ?
C48 C19 C26 122.16(19) . . ?
C74 C19 C26 120.95(16) . . ?
C74 C19 C48 116.89(18) . . ?
C27 C20 C14 120.06(15) . . ?
C35 C20 C14 121.94(17) . . ?
C35 C20 C27 118.00(16) . . ?
C51 C21 C23 119.21(16) . . ?
C2 C21 C23 119.30(15) . . ?
C2 C21 C51 121.49(16) . . ?
C37 C22 C25 121.32(14) . . ?
C44 C22 C25 119.43(14) . . ?
C44 C22 C37 119.25(14) . . ?
C109 C23 C21 119.78(17) . . ?
C9ba C23 C21 122.31(16) . . ?
C9ba C23 C109 117.91(18) . . ?
C16 C24 Si1 123.42(13) . . ?
C27 C24 Si1 118.53(12) . . ?
C27 C24 C16 117.97(16) . . ?
C15 C25 C13 119.43(14) . . ?
C22 C25 C13 121.43(14) . . ?
C22 C25 C15 119.14(14) . . ?
C19 C26 Si3 123.28(13) . . ?
C50 C26 Si3 118.60(14) . . ?
C50 C26 C19 118.12(17) . . ?
C24 C27 C20 121.61(15) . . ?
C52 C27 C20 117.48(16) . . ?
C52 C27 C24 120.92(17) . . ?
C57 C30 C15 119.24(17) . . ?
C33 C32 C18 121.65(16) . . ?
C102 C32 C18 117.37(16) . . ?
C102 C32 C33 120.97(17) . . ?
C47 C33 C32 117.01(16) . . ?
C60 C34 C38 118.77(18) . . ?
C83 C34 C38 121.52(17) . . ?
C83 C34 C60 119.71(19) . . ?
C65 C35 C20 122.4(2) . . ?
C97 C37 C22 119.43(15) . . ?
C115 C37 C22 122.26(14) . . ?
C115 C37 C97 118.28(15) . . ?
C34 C38 O8 108.51(13) . . ?
C53 C39 C47 120.98(16) . . ?
C84 C39 C47 117.78(16) . . ?
C84 C39 C53 121.23(17) . . ?
C45 C40 C16 122.1(2) . . ?
C16 C43 C14 121.31(15) . . ?
C56 C43 C14 120.88(18) . . ?
C56 C43 C16 117.81(16) . . ?
C17 C44 O8 122.36(15) . . ?
C22 C44 O8 116.37(13) . . ?
C22 C44 C17 121.26(15) . . ?
C123 C45 C40 120.5(2) . . ?
C81 C46 C80 119.21(16) . . ?
C4 C46 C80 121.21(15) . . ?
C4 C46 C81 119.44(15) . . ?
C39 C47 C33 121.54(15) . . ?
C58 C47 C33 120.92(17) . . ?
C58 C47 C39 117.54(17) . . ?
C7ba C48 C19 122.9(2) . . ?
C63 C50 C26 121.19(17) . . ?
C86 C50 C26 121.07(18) . . ?
C86 C50 C63 117.73(16) . . ?
C21 C51 O12 118.32(15) . . ?
C143 C51 O12 120.74(17) . . ?
C143 C51 C21 120.86(18) . . ?
C127 C52 C27 121.7(2) . . ?
C18 C53 Si2 123.14(12) . . ?
C39 C53 Si2 118.19(14) . . ?
C39 C53 C18 118.53(16) . . ?
C85 C54 O11 108.84(13) . . ?
C124 C55 C93 118.5(2) . . ?
C147 C55 C93 119.9(2) . . ?
C147 C55 C124 121.5(2) . . ?
C123 C56 C43 121.7(2) . . ?
C70 C57 C30 121.66(15) . . ?
C94 C58 C47 122.24(19) . . ?
C140 C59 O9 108.12(16) . . ?
C126 C60 C34 120.7(2) . . ?
C108 C61 C106 121.6(3) . . ?
C153 C61 C106 119.9(2) . . ?
C153 C61 C108 118.4(3) . . ?
C112 C62 C86 120.4(2) . . ?
C82 C63 C50 117.19(17) . . ?
C116 C63 C50 120.06(16) . . ?
C116 C63 C82 122.74(17) . . ?
C127 C65 C35 120.00(19) . . ?
C1aa C67 C18 122.79(19) . . ?
C104 C69 Si5 120.62(18) . . ?
C119 C69 Si5 120.64(16) . . ?
C119 C69 C104 118.4(2) . . ?
C57 C70 C13 119.01(16) . . ?
C87 C70 C13 118.06(18) . . ?
C87 C70 C57 122.91(17) . . ?
C97 C71 C17 121.79(15) . . ?
C5aa C73 C81 122.11(17) . . ?
C116 C74 C19 120.85(17) . . ?
C3aa C74 C19 118.06(18) . . ?
C3aa C74 C116 121.09(19) . . ?
C143 C75 C109 121.13(19) . . ?
C133 C77 C13 121.17(19) . . ?
C91 C79 C85 121.5(2) . . ?
C46 C80 O10 116.40(15) . . ?
C99 C80 O10 122.87(17) . . ?
C99 C80 C46 120.69(18) . . ?
C73 C81 C46 122.94(16) . . ?
C134 C81 C46 120.08(16) . . ?
C134 C81 C73 116.98(16) . . ?
C112 C82 C63 122.35(19) . . ?
C34 C83 Si4 125.38(14) . . ?
C129 C83 Si4 116.50(15) . . ?
C129 C83 C34 118.11(18) . . ?
C117 C84 C39 122.54(19) . . ?
C79 C85 C54 119.24(18) . . ?
C122 C85 C54 121.22(17) . . ?
C122 C85 C79 119.54(18) . . ?
C62 C86 C50 122.1(2) . . ?
C152 C87 C70 121.92(19) . . ?
C150 C89 C128 119.97(18) . . ?
C131 C91 C79 119.4(2) . . ?
C132 C93 C55 120.8(3) . . ?
C117 C94 C58 120.06(18) . . ?
C71 C97 C37 118.63(16) . . ?
C128 C97 C37 118.43(17) . . ?
C128 C97 C71 122.94(15) . . ?
C113 C99 C80 120.30(19) . . ?
C2aa C102 C32 122.3(2) . . ?
C4ca C104 C69 122.7(3) . . ?
C61 C106 Si6 124.18(19) . . ?
C114 C106 Si6 117.8(2) . . ?
C114 C106 C61 118.1(2) . . ?
C75 C109 C23 118.65(19) . . ?
C12 C109 C23 118.8(2) . . ?
C12 C109 C75 122.5(2) . . ?
C82 C112 C62 120.18(18) . . ?
C134 C113 C99 121.35(19) . . ?
C6ba C114 C106 121.3(3) . . ?
C150 C115 C37 121.22(16) . . ?
C74 C116 C63 118.58(17) . . ?
C94 C117 C84 119.8(2) . . ?
C129 C118 C126 119.9(2) . . ?
C138 C119 C69 122.3(2) . . ?
C2ca C119 C69 118.8(2) . . ?
C2ca C119 C138 118.8(2) . . ?
C149 C120 C135 122.2(3) . . ?
C85 C122 Si1 124.73(14) . . ?
C130 C122 Si1 117.51(15) . . ?
C130 C122 C85 117.76(18) . . ?
C56 C123 C45 120.23(19) . . ?
C55 C124 O7 110.10(16) . . ?
C118 C126 C60 120.5(2) . . ?
C65 C127 C52 120.40(18) . . ?
C97 C128 C89 121.87(17) . . ?
C118 C129 C83 121.1(2) . . ?
C131 C130 C122 121.8(2) . . ?
C130 C131 C91 120.1(2) . . ?
C141 C132 C93 120.4(3) . . ?
C152 C133 C77 120.4(2) . . ?
C113 C134 C81 118.30(18) . . ?
C4ba C134 C81 119.43(18) . . ?
C4ba C134 C113 122.26(19) . . ?
C120 C135 Si3 118.17(18) . . ?
C140 C135 Si3 124.99(17) . . ?
C140 C135 C120 116.8(2) . . ?
C135 C140 C59 121.6(2) . . ?
C156 C140 C59 118.0(2) . . ?
C156 C140 C135 120.4(2) . . ?
C145 C141 C132 119.3(2) . . ?
C75 C143 C51 120.4(2) . . ?
C147 C145 C141 122.3(2) . . ?
C55 C147 Si2 124.12(16) . . ?
C145 C147 Si2 118.62(16) . . ?
C145 C147 C55 117.3(2) . . ?
C155 C149 C120 119.9(3) . . ?
C115 C150 C89 120.23(19) . . ?
C133 C152 C87 119.93(19) . . ?
C5ba C153 C61 121.4(3) . . ?
C156 C155 C149 120.0(3) . . ?
C155 C156 C140 120.6(3) . . ?
C2 C1 O7 116.27(15) . . ?
C0aa C1 O7 122.73(17) . . ?
C0aa C1 C2 120.98(17) . . ?
C1 C2 C21 119.07(15) . . ?
C10 C2 C21 121.77(16) . . ?
C10 C2 C1 119.00(16) . . ?
C4 C3 O9 115.86(15) . . ?
C6 C3 O9 122.55(17) . . ?
C6 C3 C4 121.59(18) . . ?
C3 C4 C46 117.88(16) . . ?
C5 C4 C46 122.78(16) . . ?
C5 C4 C3 119.25(15) . . ?
C11 C5 C4 119.38(17) . . ?
C3ba C5 C4 122.43(17) . . ?
C3ba C5 C11 118.17(18) . . ?
C7 C6 C3 119.15(19) . . ?
C11 C7 C6 121.72(18) . . ?
C0aa C8 C9 121.34(18) . . ?
C10 C9 C8 119.09(17) . . ?
C9aa C9 C8 121.35(19) . . ?
C9aa C9 C10 119.55(19) . . ?
C9 C10 C2 119.41(17) . . ?
C6aa C10 C2 122.86(17) . . ?
C6aa C10 C9 117.66(17) . . ?
C7 C11 C5 118.78(18) . . ?
C0ba C11 C5 119.0(2) . . ?
C0ba C11 C7 122.2(2) . . ?
C4ba C4aa C5aa 119.66(19) . . ?
C2aa C1aa C67 119.78(19) . . ?
C1aa C2aa C102 120.3(2) . . ?
C4aa C5aa C73 120.42(18) . . ?
C8 C0aa C1 120.13(19) . . ?
C7aa C6aa C10 121.2(2) . . ?
C8ba C3aa C74 122.1(2) . . ?
C0ca C9ba C23 121.45(19) . . ?
C7aa C8aa C9aa 120.1(2) . . ?
C2ba C3ba C5 120.7(2) . . ?
C8aa C9aa C9 121.2(2) . . ?
C1ba C0ba C11 120.8(2) . . ?
C8aa C7aa C6aa 120.3(2) . . ?
C5ba C6ba C114 119.7(3) . . ?
C1ca C0ca C9ba 120.2(2) . . ?
C8ba C7ba C48 119.9(2) . . ?
C3ca C4ca C104 119.4(3) . . ?
C12 C1ca C0ca 120.0(2) . . ?
C1ca C12 C109 121.6(2) . . ?
C4aa C4ba C134 121.4(2) . . ?
C1ba C2ba C3ba 121.2(3) . . ?
C6ba C5ba C153 119.5(3) . . ?
C7ba C8ba C3aa 120.1(2) . . ?
C3ca C2ca C119 120.0(3) . . ?
C2ba C1ba C0ba 120.1(2) . . ?
C2ca C3ca C4ca 120.8(3) . . ?
C6ca C5ca Si0a 123.7 . . ?
C0da C5ca Si0a 116.1 . . ?
C0da C5ca C6ca 120.0 . . ?
C7ca C6ca C5ca 120.0 . . ?
C1da C6ca C5ca 120.9(16) . . ?
C1da C6ca C7ca 119.1(16) . . ?
C8ca C7ca C6ca 120.0 . . ?
C9ca C8ca C7ca 120.0 . . ?
C0da C9ca C8ca 120.0 . . ?
C9ca C0da C5ca 120.0 . . ?
C6da C7da C3da 120.0 . . ?
C8da C7da C3da 129.9 . . ?
C8da C7da C6da 110.1 . . ?
C7da C3da Si1a 114.1(4) . . ?
C2da C3da Si1a 125.2(5) . . ?
C2da C3da C7da 120.0 . . ?
C4da C2da C3da 120.0 . . ?
C5da C4da C2da 120.0 . . ?
C6da C5da C4da 120.0 . . ?
C5da C6da C7da 120.0 . . ?

loop_
_geom_bond_atom_site_label_1
_geom_bond_atom_site_label_2
_geom_bond_distance
_geom_bond_site_symmetry_2
_geom_bond_publ_flag
Si1 C24 1.8893(19) . ?
Si1 C122 1.8720(19) . ?
Si2 C53 1.8869(19) . ?
Si2 C147 1.871(2) . ?
Si3 C26 1.891(2) . ?
Si3 C135 1.867(2) . ?
Si4 C14 1.8874(19) . ?
Si4 C83 1.876(2) . ?
Si5 C33 1.8636(18) . ?
Si5 C69 1.874(2) . ?
Si6 C106 1.883(3) . ?
Si6 C116 1.899(2) . ?
O7 C124 1.413(2) . ?
O7 C1 1.374(2) . ?
O8 C38 1.428(2) . ?
O8 C44 1.371(2) . ?
O9 C59 1.410(2) . ?
O9 C3 1.375(2) . ?
O10 C80 1.369(2) . ?
O10 C108 1.419(2) . ?
O10 C1da 1.639(12) . ?
O11 C15 1.369(2) . ?
O11 C54 1.430(2) . ?
O12 C51 1.380(2) . ?
O12 C138 1.457(3) . ?
O12 C8da 1.485(8) . ?
C13 C25 1.420(2) . ?
C13 C70 1.431(2) . ?
C13 C77 1.414(3) . ?
C14 C20 1.417(2) . ?
C14 C43 1.408(2) . ?
C15 C25 1.376(2) . ?
C15 C30 1.415(2) . ?
C16 C24 1.413(2) . ?
C16 C40 1.430(2) . ?
C16 C43 1.435(3) . ?
C17 C44 1.416(2) . ?
C17 C71 1.360(3) . ?
C18 C32 1.446(2) . ?
C18 C53 1.412(3) . ?
C18 C67 1.437(2) . ?
C19 C26 1.409(3) . ?
C19 C48 1.435(3) . ?
C19 C74 1.431(3) . ?
C20 C27 1.436(3) . ?
C20 C35 1.424(2) . ?
C21 C23 1.433(2) . ?
C21 C51 1.373(2) . ?
C21 C2 1.494(2) . ?
C22 C25 1.492(2) . ?
C22 C37 1.420(2) . ?
C22 C44 1.380(2) . ?
C23 C109 1.414(3) . ?
C23 C9ba 1.417(3) . ?
C24 C27 1.408(2) . ?
C26 C50 1.419(2) . ?
C27 C52 1.436(2) . ?
C30 C57 1.366(3) . ?
C32 C33 1.422(2) . ?
C32 C102 1.424(3) . ?
C33 C47 1.416(3) . ?
C33 Si1a 1.960(2) . ?
C34 C38 1.501(3) . ?
C34 C60 1.393(3) . ?
C34 C83 1.388(3) . ?
C35 C65 1.347(3) . ?
C37 C97 1.431(2) . ?
C37 C115 1.412(2) . ?
C39 C47 1.432(3) . ?
C39 C53 1.413(2) . ?
C39 C84 1.429(3) . ?
C40 C45 1.352(3) . ?
C43 C56 1.436(2) . ?
C45 C123 1.399(4) . ?
C46 C80 1.376(2) . ?
C46 C81 1.422(2) . ?
C46 C4 1.489(2) . ?
C47 C58 1.444(2) . ?
C48 C7ba 1.356(3) . ?
C50 C63 1.435(3) . ?
C50 C86 1.424(3) . ?
C51 C143 1.409(3) . ?
C52 C127 1.355(3) . ?
C54 C85 1.493(3) . ?
C55 C93 1.389(3) . ?
C55 C124 1.506(3) . ?
C55 C147 1.401(3) . ?
C56 C123 1.357(3) . ?
C57 C70 1.400(3) . ?
C58 C94 1.349(3) . ?
C59 C140 1.504(3) . ?
C60 C126 1.375(3) . ?
C61 C106 1.392(3) . ?
C61 C108 1.502(3) . ?
C61 C153 1.389(4) . ?
C62 C86 1.358(3) . ?
C62 C112 1.391(3) . ?
C63 C82 1.440(3) . ?
C63 C116 1.418(3) . ?
C65 C127 1.409(4) . ?
C67 C1aa 1.345(3) . ?
C69 C104 1.386(3) . ?
C69 C119 1.412(3) . ?
C70 C87 1.416(3) . ?
C71 C97 1.405(3) . ?
C73 C81 1.415(2) . ?
C73 C5aa 1.363(3) . ?
C74 C116 1.413(3) . ?
C74 C3aa 1.436(3) . ?
C75 C109 1.411(3) . ?
C75 C143 1.364(4) . ?
C77 C133 1.354(3) . ?
C79 C85 1.391(3) . ?
C79 C91 1.383(4) . ?
C80 C99 1.416(3) . ?
C81 C134 1.422(3) . ?
C82 C112 1.346(3) . ?
C83 C129 1.407(3) . ?
C84 C117 1.356(3) . ?
C85 C122 1.401(3) . ?
C87 C152 1.345(4) . ?
C89 C128 1.346(3) . ?
C89 C150 1.413(3) . ?
C91 C131 1.367(4) . ?
C93 C132 1.374(4) . ?
C94 C117 1.416(3) . ?
C97 C128 1.412(3) . ?
C99 C113 1.359(3) . ?
C102 C2aa 1.364(3) . ?
C104 C4ca 1.370(4) . ?
C106 C114 1.408(3) . ?
C109 C12 1.425(3) . ?
C113 C134 1.410(3) . ?
C114 C6ba 1.392(5) . ?
C115 C150 1.363(3) . ?
C116 Si0a 1.969(3) . ?
C118 C126 1.355(4) . ?
C118 C129 1.383(3) . ?
C119 C138 1.484(3) . ?
C119 C2ca 1.412(4) . ?
C120 C135 1.409(3) . ?
C120 C149 1.363(4) . ?
C122 C130 1.398(3) . ?
C130 C131 1.382(3) . ?
C132 C141 1.374(5) . ?
C133 C152 1.415(3) . ?
C134 C4ba 1.419(3) . ?
C135 C140 1.402(3) . ?
C140 C156 1.378(4) . ?
C141 C145 1.370(4) . ?
C145 C147 1.406(3) . ?
C149 C155 1.361(5) . ?
C153 C5ba 1.382(4) . ?
C155 C156 1.390(4) . ?
C1 C2 1.383(3) . ?
C1 C0aa 1.409(3) . ?
C2 C10 1.429(2) . ?
C3 C4 1.377(3) . ?
C3 C6 1.413(3) . ?
C4 C5 1.418(2) . ?
C5 C11 1.427(3) . ?
C5 C3ba 1.416(3) . ?
C6 C7 1.365(3) . ?
C7 C11 1.404(3) . ?
C8 C9 1.397(3) . ?
C8 C0aa 1.365(3) . ?
C9 C10 1.425(3) . ?
C9 C9aa 1.419(3) . ?
C10 C6aa 1.417(3) . ?
C11 C0ba 1.417(3) . ?
C4aa C5aa 1.402(3) . ?
C4aa C4ba 1.353(3) . ?
C1aa C2aa 1.406(3) . ?
C6aa C7aa 1.373(3) . ?
C3aa C8ba 1.356(3) . ?
C9ba C0ca 1.373(3) . ?
C8aa C9aa 1.350(4) . ?
C8aa C7aa 1.412(4) . ?
C3ba C2ba 1.355(3) . ?
C0ba C1ba 1.354(4) . ?
C6ba C5ba 1.378(5) . ?
C0ca C1ca 1.401(4) . ?
C7ba C8ba 1.401(4) . ?
C4ca C3ca 1.366(5) . ?
C1ca C12 1.349(4) . ?
C2ba C1ba 1.402(4) . ?
C2ca C3ca 1.393(4) . ?
Si0a C5ca 1.807(10) . ?
C5ca C6ca 1.3900 . ?
C5ca C0da 1.3900 . ?
C6ca C7ca 1.3900 . ?
C6ca C1da 1.438(19) . ?
C7ca C8ca 1.3900 . ?
C8ca C9ca 1.3900 . ?
C9ca C0da 1.3900 . ?
Si1a C3da 1.910(5) . ?
C7da C3da 1.3900 . ?
C7da C6da 1.3900 . ?
C7da C8da 1.529(12) . ?
C3da C2da 1.3900 . ?
C2da C4da 1.3900 . ?
C4da C5da 1.3900 . ?
C5da C6da 1.3900 . ?

loop_
_restr_distance_atom_site_label_1
_restr_distance_atom_site_label_2
_restr_distance_site_symmetry_2
_restr_distance_target
_restr_distance_target_weight_param
_restr_distance_diff
Si1 H1a 1 1.4150 0.0200 0.0068
Si1 H1b 1 1.4150 0.0200 0.0266
Si2 H8da 1 1.4150 0.0200 0.0191
Si2 H9da 1 1.4150 0.0200 0.0454
Si3 H7da 1 1.4150 0.0200 0.0613
Si3 H0ea 1 1.4150 0.0200 0.0229
Si4 H4a 1 1.4150 0.0200 0.0713
Si4 H4b 1 1.4150 0.0200 0.0026
Si5 H3fa 1 1.4150 0.0200 0.0346
Si6 H6fa 1 1.4150 0.0200 -0.0147
O12 C7da 1 2.3600 0.0020 0.0048
Si1a C33 1 1.8900 0.0030 -0.0704
C3da Si1a 1 1.8900 0.0060 -0.0202
C8da C51 1 2.3800 0.0040 0.0070
H4fa Si5 1 1.4150 0.0200 0.0328
H5fa Si6 1 1.4150 0.0200 0.0274

loop_
_restr_U_iso_atom_site_label
_restr_U_iso_weight_param
Si0a 0.1000
C5ca 0.1000
C6ca 0.1000
C7ca 0.1000
C8ca 0.1000
C9ca 0.1000
C0da 0.1000
C1da 0.1000
Si1a 0.1000
C7da 0.1000
C3da 0.1000
C2da 0.1000
C4da 0.1000
C5da 0.1000
C6da 0.1000
C8da 0.1000

loop_
_restr_U_similar_atom_site_label_1
_restr_U_similar_atom_site_label_2
_restr_U_similar_weight_param
Si0a C5ca 0.0040
C5ca C6ca 0.0040
C5ca C0da 0.0040
C6ca C7ca 0.0040
C6ca C1da 0.0040
C7ca C8ca 0.0040
C8ca C9ca 0.0040
C9ca C0da 0.0040
Si1a C3da 0.0040
C7da C3da 0.0040
C7da C6da 0.0040
C7da C8da 0.0040
C3da C2da 0.0040
C2da C4da 0.0040
C4da C5da 0.0040
C5da C6da 0.0040

loop_
_exptl_oxdiff_crystal_face_indexfrac_h
_exptl_oxdiff_crystal_face_indexfrac_k
_exptl_oxdiff_crystal_face_indexfrac_l
_exptl_oxdiff_crystal_face_x
_exptl_oxdiff_crystal_face_y
_exptl_oxdiff_crystal_face_z
0.9332 17.1038 -3.1792 0.3037 0.1430 0.9420
-5.4920 8.6063 5.3149 -0.7553 -0.3522 0.5527
-5.5541 -4.6594 7.0131 -0.8900 -0.4160 -0.1866
0.3379 -17.6949 1.7773 -0.1156 -0.0552 -0.9918
4.5578 -12.8043 -3.7166 0.5733 0.2669 -0.7746
0.8528 16.9354 -3.5976 0.2984 0.1809 0.9371
-5.0649 9.1277 6.0067 -0.7055 -0.4238 0.5680
-4.9803 -5.2604 7.8995 -0.8321 -0.5012 -0.2374
-0.2975 -17.3682 2.8596 -0.2155 -0.1311 -0.9677
4.2107 -13.1661 -4.2126 0.5323 0.3192 -0.7841
4.0001 -10.9999 -6.0000 0.5492 0.4612 -0.6489
-5.0000 -4.0001 8.9999 -0.8432 -0.5997 -0.1748
0.9999 17.0000 -3.9999 0.3250 0.2103 0.9403
-5.0001 8.9998 6.9999 -0.7138 -0.5076 0.5531
-5.0000 -4.0001 8.9999 -0.8432 -0.5997 -0.1748
-4.0001 -4.0001 9.9999 -0.7257 -0.7087 -0.2022
3.0001 -13.9999 -5.0000 0.3771 0.4207 -0.7996
0.9999 17.0000 -3.9999 0.3250 0.2103 0.9403
